data_4511984
loop_
_publ_author_name
'Bays, John Timothy'
'Priyadarshani, Nilusha'
'Jeletic, Matthew S.'
'Hulley, Elliot B.'
'Miller, Deanna L.'
'Linehan, John C.'
'Shaw, Wendy J.'

_publ_contact_author_name
;
;
_publ_section_title
;
 The Influence of the Second and Outer Coordination Spheres on
 Rh(diphosphine)2 CO2 Hydrogenation Catalysts
;
_journal_name_full 'ACS Catalysis'
_journal_page_first 140903144432009
_journal_paper_doi 10.1021/cs5009199
_journal_year 2014
_chemical_formula_moiety 'C56 H54 N2 O4 P4 Rh, 2.125(C4 H8 O), C F3 O3 S'
_chemical_formula_sum 'C65.5 H70.875 F3 N2 O9.125 P4 Rh S'
_chemical_formula_weight 1347.96
_space_group_crystal_system monoclinic
_space_group_IT_number 14
_space_group_name_Hall '-P 2ybc'
_space_group_name_H-M_alt 'P 1 21/c 1'
_symmetry_space_group_name_Hall '-P 2ybc'
_symmetry_space_group_name_H-M 'P 1 21/c 1'
_atom_sites_solution_hydrogens geom
_audit_creation_date 2013-06-04
_audit_creation_method
;
  Olex2 1.2
  (compiled Apr 23 2013 17:59:47, GUI svn.r4466)
;
_audit_update_record
;
2013-06-04 # Formatted by publCIF
;
_cell_angle_alpha 90
_cell_angle_beta 91.499(4)
_cell_angle_gamma 90
_cell_formula_units_Z 16
_cell_length_a 12.4663(14)
_cell_length_b 47.636(5)
_cell_length_c 42.394(5)
_cell_measurement_reflns_used 9680
_cell_measurement_temperature 140(2)
_cell_measurement_theta_max 29.550
_cell_measurement_theta_min 2.442
_cell_volume 25167(5)
_computing_data_reduction 'SAINT v7.68A (Bruker, 2009)'
_computing_molecular_graphics
;
O. V. Dolomanov, L. J. Bourhis, R. J. Gildea, J. A. K. Howard and H. Puschmann,
OLEX2: a complete structure solution, refinement and analysis program.
J. Appl. Cryst. (2009). 42, 339-341.
;
_computing_publication_material
;
O. V. Dolomanov, L. J. Bourhis, R. J. Gildea, J. A. K. Howard and H. Puschmann,
OLEX2: a complete structure solution, refinement and analysis program.
J. Appl. Cryst. (2009). 42, 339-341.
;
_computing_structure_refinement
;
SHELXL, G.M. Sheldrick, Acta Cryst.
(2008). A64, 112-122
;
_diffrn_ambient_temperature 140.15
_diffrn_measured_fraction_theta_full 0.998
_diffrn_measured_fraction_theta_max 0.989
_diffrn_measurement_device_type 'Bruker APEX-II CCD'
_diffrn_measurement_method '\f and \w scans'
_diffrn_radiation_monochromator graphite
_diffrn_radiation_type MoK\a
_diffrn_radiation_wavelength 0.71073
_diffrn_reflns_av_R_equivalents 0.0578
_diffrn_reflns_av_unetI/netI 0.0608
_diffrn_reflns_Laue_measured_fraction_full 0.998
_diffrn_reflns_Laue_measured_fraction_max 0.989
_diffrn_reflns_limit_h_max 17
_diffrn_reflns_limit_h_min -17
_diffrn_reflns_limit_k_max 58
_diffrn_reflns_limit_k_min -65
_diffrn_reflns_limit_l_max 58
_diffrn_reflns_limit_l_min -52
_diffrn_reflns_number 388331
_diffrn_reflns_point_group_measured_fraction_full 0.998
_diffrn_reflns_point_group_measured_fraction_max 0.989
_diffrn_reflns_theta_full 25.242
_diffrn_reflns_theta_max 29.582
_diffrn_reflns_theta_min 1.504
_diffrn_standards_number 0
_exptl_absorpt_coefficient_mu 0.474
_exptl_absorpt_correction_T_max 1.0000
_exptl_absorpt_correction_T_min 0.9305
_exptl_absorpt_correction_type multi-scan
_exptl_absorpt_process_details
;
SADABS-2008/1 (Bruker,2008) was used for absorption correction.
wR2(int) was 0.0632 before and 0.0544 after correction.
The Ratio of minimum to maximum transmission is 0.9305.
The \l/2 correction factor is 0.0015.
;
_exptl_crystal_colour yellow
_exptl_crystal_colour_primary yellow
_exptl_crystal_density_diffrn 1.423
_exptl_crystal_description block
_exptl_crystal_F_000 11182
_exptl_crystal_size_max 0.15
_exptl_crystal_size_mid 0.1
_exptl_crystal_size_min 0.07
_refine_diff_density_max 1.177
_refine_diff_density_min -1.162
_refine_diff_density_rms 0.095
_refine_ls_extinction_method none
_refine_ls_goodness_of_fit_ref 1.076
_refine_ls_hydrogen_treatment constr
_refine_ls_matrix_type full
_refine_ls_number_parameters 3117
_refine_ls_number_reflns 69881
_refine_ls_number_restraints 158
_refine_ls_restrained_S_all 1.079
_refine_ls_R_factor_all 0.0966
_refine_ls_R_factor_gt 0.0598
_refine_ls_shift/su_max 0.006
_refine_ls_shift/su_mean 0.000
_refine_ls_structure_factor_coef Fsqd
_refine_ls_weighting_details
;
 w=1/[\s^2^(Fo^2^)+(0.0291P)^2^+54.6024P]
 where P=(Fo^2^+2Fc^2^)/3
;
_refine_ls_weighting_scheme calc
_refine_ls_wR_factor_gt 0.1118
_refine_ls_wR_factor_ref 0.1237
_reflns_Friedel_coverage 0.000
_reflns_number_gt 49235
_reflns_number_total 69881
_reflns_threshold_expression 'I > 2\s(I)'
_cod_data_source_file cs5009199_si_002.cif
_cod_data_source_block '[Rh(PNGlyP)2]OTf'
_cod_original_cell_volume 25166(5)
_cod_original_formula_sum 'C65.50 H70.875 F3 N2 O9.125 P4 Rh S'
_cod_database_code 4511984
_olex2_refinement_description
;
1. Fixed Uiso
 At 1.2 times of:
  All C(H) groups, All C(H,H) groups, All C(H,H,H,H) groups
 At 1.5 times of:
  All O(H) groups
2. Restrained distances
 C243-C242 \\sim C244-C241
 with sigma of 0.02
 S1-O26 \\sim S1A-O27A \\sim S1A-O25A \\sim S1A-O26A \\sim S1-O27 \\sim S1-O25
 with sigma of 0.02
 S1-C1S \\sim S1A-C1SA
 with sigma of 0.02
 F3-C1S \\sim F1-C1S \\sim F2A-C1SA \\sim F2-C1S \\sim F1A-C1SA \\sim F3A-C1SA
 with sigma of 0.02
3. Uiso/Uaniso restraints and constraints
C1TA \\sim C1T: within 1.7A with sigma of 0.04 
C4UA \\sim C2UA \\sim C3UA: within 1.7A with sigma of 0.01 
C244 \\sim C243: within 1.7A with sigma of 0.04 and sigma for terminal atoms of 0.08
C2VA \\sim C3VA \\sim C1VA \\sim C4VA: within 1.7A with sigma of 0.01 
C4VA \\sim C3VA \\sim C2VA \\sim C1VA: within 1.7A with sigma of 0.01 
S4 \\sim S4A: within 1.7A with sigma of 0.04 and sigma for terminal atoms of 0.08
C1S \\sim C1SA: within 1.7A with sigma of 0.04 and sigma for terminal atoms of 0.08
C3U \\sim C4U \\sim C1U \\sim C2U: within 1.7A with sigma of 0.01 and sigma for terminal atoms of 0.02
C4U \\sim C2U \\sim C3U: within 1.7A with sigma of 0.01 and sigma for terminal atoms of 0.02
Uanis(C242) = Uanis(C241)
Uanis(C4TA) = Uanis(C4TB)
Uanis(O37A) = Uanis(O36)
Uanis(S1) = Uanis(S1A)
Uanis(O25A) = Uanis(O25)
Uanis(O27) = Uanis(O27A)
Uanis(O26) = Uanis(O26A)
Uanis(F2A) = Uanis(F2)
Uanis(F1A) = Uanis(F1)
Uanis(O38) = Uanis(O38A)
Uanis(O24A) = Uanis(O24)
4. Others
 Fixed Sof: C1T(0.36862) H1TA(0.36862) H1TB(0.36862) C1TA(0.63138)
 H1TC(0.63138) H1TD(0.63138) H22G(0.36862) H22H(0.36862) H22I(0.63138)
 H22J(0.63138) H22K(0.36862) H22L(0.36862) H22M(0.63138) H22N(0.63138)
 C241(0.5) H24C(0.5) H24D(0.5) C242(0.5) H24E(0.5) H24F(0.5) C243(0.5)
 H24G(0.5) H24H(0.5) C244(0.5) H24I(0.5) H24J(0.5) O21(0.5) O24(0.55532)
 C4U(0.55532) H4UA(0.55532) H4UB(0.55532) C3U(0.12835) H3UA(0.12835)
 H3UB(0.12835) C2U(0.55532) H2UA(0.55532) H2UB(0.55532) C1U(0.55532)
 H1UA(0.55532) H1UB(0.55532) C3VT(0.42697) H3VA(0.42697) H3VB(0.42697)
 O24A(0.44468) C1UA(0.44468) H1UC(0.44468) H1UD(0.44468) C2UA(0.44468)
 H2UC(0.44468) H2UD(0.44468) C3UA(0.44468) H3UC(0.44468) H3UD(0.44468)
 C4UA(0.44468) H4UC(0.44468) H4UD(0.44468) C1O(0.5) H1OA(0.5) H1OB(0.5)
 C1M(0.5) H1MA(0.5) H1MB(0.5) C1N(0.5) H1NA(0.5) H1NB(0.5) O1D(0.5) C1P(0.5)
 H1PA(0.5) H1PB(0.5) C237(0.5) H23O(0.5) H23P(0.5) C238(0.5) H23Q(0.5)
 H23R(0.5) C239(0.5) H23S(0.5) H23T(0.5) C240(0.5) H24K(0.5) H24L(0.5) O20(0.5)
 O38A(0.39282) C1VA(0.39282) H1VA(0.39282) H1VB(0.39282) C2VA(0.39282)
 H2VA(0.39282) H2VB(0.39282) C3VA(0.39282) H3VC(0.39282) H3VD(0.39282)
 C4VA(0.39282) H4VA(0.39282) H4VB(0.39282) S4A(0.28248) O36A(0.28248)
 O35A(0.28248) O37A(0.28248) C4TA(0.28248) F12A(0.28248) F10A(0.28248)
 F11A(0.28248) S4(0.71752) O37(0.71752) O35(0.71752) O36(0.71752) C4TB(0.71752)
 F10(0.71752) F11(0.71752) F12(0.71752) O38(0.60718) C4V(0.60718) H4VC(0.60718)
 H4VD(0.60718) C3V(0.60718) H3VE(0.60718) H3VF(0.60718) C2V(0.60718)
 H2VC(0.60718) H2VD(0.60718) C1V(0.60718) H1VC(0.60718) H1VD(0.60718)
 C1S(0.61809) O25(0.61809) O26(0.61809) O27(0.61809) F1(0.61809) F2(0.61809)
 F3(0.61809) S1(0.61809) C1SA(0.38191) O25A(0.38191) O26A(0.38191)
 O27A(0.38191) F1A(0.38191) F2A(0.38191) F3A(0.38191) S1A(0.38191)
5.a Free rotating group:
 O24(C4U,C3U,C2U,C1U,C3VT), O24A(C1UA,C2UA,C3UA,C4UA,C1O,C1M,C1N,O1D,C1P,C237,
 C238,C239,C240,O20), O38A(C1VA,C2VA,C3VA,C4VA,S4A,O36A,O35A,O37A,C4TA,F12A,
 F10A,F11A,S4,O37,O35,O36,C4TB,F10,F11,F12), O38(C4V,C3V,C2V,C1V,C245,C246,C247,
 C248,O22,C259,O32,O33,O34,F7,F8,F9,S3,C1S,O25,O26,O27,F1,F2,F3,S1,C258,O29,O30,
 O31,F4,F5,F6,S2,C1SA,O25A,O26A,O27A,F1A,F2A,F3A,S1A)
5.b Secondary CH2 refined with riding coordinates:
 C25(H25A,H25B), C26(H26A,H26B), C27(H27A,H27B), C53(H53A,H53B), C54(H54A,
 H54B), C55(H55A,H55B), C81(H81A,H81B), C82(H82A,H82B), C83(H83A,H83B),
 C109(H10A,H10B), C110(H11A,H11B), C111(H11C,H11D), C137(H13A,H13B), C138(H13C,
 H13D), C139(H13E,H13F), C165(H16A,H16B), C166(H16C,H16D), C167(H16E,H16F),
 C193(H19A,H19B), C194(H19C,H19D), C195(H19E,H19F), C221(H22A,H22B), C222(H22C,
 H22D), C223(H22E,H22F), C1T(H1TA,H1TB), C1TA(H1TC,H1TD), C225(H22G,H22H),
 C225(H22I,H22J), C227(H22K,H22L), C227(H22M,H22N), C228(H22O,H22P), C249(H24A,
 H24B), C250(H25C,H25D), C251(H25E,H25F), C252(H25G,H25H), C229(H22Q,H22R),
 C230(H23A,H23B), C231(H23C,H23D), C232(H23E,H23F), C233(H23G,H23H), C234(H23I,
 H23J), C235(H23K,H23L), C236(H23M,H23N), C241(H24C,H24D), C242(H24E,H24F),
 C243(H24G,H24H), C244(H24I,H24J), C4U(H4UA,H4UB), C3U(H3UA,H3UB), C2U(H2UA,
 H2UB), C1U(H1UA,H1UB), C3VT(H3VA,H3VB), C1UA(H1UC,H1UD), C2UA(H2UC,H2UD),
 C3UA(H3UC,H3UD), C4UA(H4UC,H4UD), C1O(H1OA,H1OB), C1M(H1MA,H1MB), C1N(H1NA,
 H1NB), C1P(H1PA,H1PB), C237(H23O,H23P), C238(H23Q,H23R), C239(H23S,H23T),
 C240(H24K,H24L), C1VA(H1VA,H1VB), C2VA(H2VA,H2VB), C3VA(H3VC,H3VD), C4VA(H4VA,
 H4VB), C4V(H4VC,H4VD), C3V(H3VE,H3VF), C2V(H2VC,H2VD), C1V(H1VC,H1VD),
 C245(H24M,H24N), C246(H24O,H24P), C247(H24Q,H24R), C248(H24S,H24T)
5.c Aromatic/amide H refined with riding coordinates:
 C2(H2), C3(H3), C4(H4), C5(H5), C6(H6), C8(H8), C9(H9), C10(H10), C11(H11),
 C12(H12), C14(H14), C15(H15), C16(H16), C17(H17), C18(H18), C20(H20), C21(H21),
  C22(H22), C23(H23), C24(H24), C30(H30), C31(H31), C32(H32), C33(H33),
 C34(H34), C36(H36), C37(H37), C38(H38), C39(H39), C40(H40), C42(H42), C43(H43),
  C44(H44), C45(H45), C46(H46), C48(H48), C49(H49), C50(H50), C51(H51),
 C52(H52), C58(H58), C59(H59), C60(H60), C61(H61), C62(H62), C64(H64), C65(H65),
  C66(H66), C67(H67), C68(H68), C70(H70), C71(H71), C72(H72), C73(H73),
 C74(H74), C76(H76), C77(H77), C78(H78), C79(H79), C80(H80), C86(H86), C87(H87),
  C88(H88), C89(H89), C90(H90), C92(H92), C93(H93), C94(H94), C95(H95),
 C96(H96), C98(H98), C99(H99), C100(H100), C101(H101), C102(H102), C104(H104),
 C105(H105), C106(H106), C107(H107), C108(H108), C114(H114), C115(H115),
 C116(H116), C117(H117), C118(H118), C120(H120), C121(H121), C122(H122),
 C123(H123), C124(H124), C126(H126), C127(H127), C128(H128), C129(H129),
 C130(H130), C132(H132), C133(H133), C134(H134), C135(H135), C136(H136),
 C142(H142), C143(H143), C144(H144), C145(H145), C146(H146), C148(H148),
 C149(H149), C150(H150), C151(H151), C152(H152), C154(H154), C155(H155),
 C156(H156), C157(H157), C158(H158), C160(H160), C161(H161), C162(H162),
 C163(H163), C164(H164), C170(H170), C171(H171), C172(H172), C173(H173),
 C174(H174), C176(H176), C177(H177), C178(H178), C179(H179), C180(H180),
 C182(H182), C183(H183), C184(H184), C185(H185), C186(H186), C188(H188),
 C189(H189), C190(H190), C191(H191), C192(H192), C198(H198), C199(H199),
 C200(H200), C201(H201), C202(H202), C204(H204), C205(H205), C206(H206),
 C207(H207), C208(H208), C210(H210), C211(H211), C212(H212), C213(H213),
 C214(H214), C216(H216), C217(H217), C218(H218), C219(H219), C220(H220)
5.d Idealised tetrahedral OH refined as rotating group:
 O2(H2A), O4(H4A), O6(H6A), O8(H8A), O10(H10C), O12(H12A), O14(H14A), O16(H16G)
;
_shelx_space_group_comment
;
The symmetry employed for this shelxl refinement is uniquely defined
by the following loop, which should always be used as a source of
symmetry information in preference to the above space-group names.
They are only intended as comments.
;
_shelxl_version_number 2013-2

loop_
_space_group_symop_operation_xyz
'x, y, z'
'-x, y+1/2, -z+1/2'
'-x, -y, -z'
'x, -y-1/2, z-1/2'

loop_
_atom_site_label
_atom_site_type_symbol
_atom_site_fract_x
_atom_site_fract_y
_atom_site_fract_z
_atom_site_U_iso_or_equiv
_atom_site_adp_type
_atom_site_occupancy
_atom_site_site_symmetry_order
_atom_site_calc_flag
_atom_site_refinement_flags_posn
_atom_site_refinement_flags_adp
_atom_site_refinement_flags_occupancy
_atom_site_disorder_assembly
_atom_site_disorder_group
C1 C 0.0125(2) 0.57863(7) 0.12616(7) 0.0220(7) Uani 1 1 d . . . . .
C2 C 0.0391(3) 0.55501(7) 0.10869(8) 0.0272(7) Uani 1 1 d . . . . .
H2 H 0.1119 0.5492 0.1080 0.033 Uiso 1 1 calc R U . . .
C3 C -0.0395(3) 0.53980(8) 0.09228(9) 0.0383(9) Uani 1 1 d . . . . .
H3 H -0.0201 0.5239 0.0802 0.046 Uiso 1 1 calc R U . . .
C4 C -0.1459(3) 0.54789(9) 0.09354(9) 0.0444(11) Uani 1 1 d . . . . .
H4 H -0.1997 0.5376 0.0822 0.053 Uiso 1 1 calc R U . . .
C5 C -0.1737(3) 0.57085(10) 0.11116(9) 0.0408(10) Uani 1 1 d . . . . .
H5 H -0.2469 0.5762 0.1123 0.049 Uiso 1 1 calc R U . . .
C6 C -0.0947(3) 0.58641(8) 0.12753(8) 0.0315(8) Uani 1 1 d . . . . .
H6 H -0.1145 0.6023 0.1396 0.038 Uiso 1 1 calc R U . . .
C7 C 0.0472(2) 0.62374(7) 0.17008(7) 0.0194(6) Uani 1 1 d . . . . .
C8 C -0.0082(3) 0.61751(8) 0.19774(8) 0.0271(7) Uani 1 1 d . . . . .
H8 H -0.0110 0.5987 0.2053 0.033 Uiso 1 1 calc R U . . .
C9 C -0.0587(3) 0.63894(8) 0.21404(8) 0.0309(8) Uani 1 1 d . . . . .
H9 H -0.0948 0.6346 0.2329 0.037 Uiso 1 1 calc R U . . .
C10 C -0.0574(3) 0.66599(8) 0.20343(9) 0.0315(8) Uani 1 1 d . . . . .
H10 H -0.0924 0.6804 0.2148 0.038 Uiso 1 1 calc R U . . .
C11 C -0.0050(3) 0.67239(8) 0.17596(9) 0.0350(9) Uani 1 1 d . . . . .
H11 H -0.0050 0.6911 0.1682 0.042 Uiso 1 1 calc R U . . .
C12 C 0.0477(3) 0.65143(7) 0.15969(8) 0.0266(7) Uani 1 1 d . . . . .
H12 H 0.0847 0.6561 0.1411 0.032 Uiso 1 1 calc R U . . .
C13 C 0.4742(2) 0.60433(7) 0.17790(7) 0.0184(6) Uani 1 1 d . . . . .
C14 C 0.4852(3) 0.57645(7) 0.16843(8) 0.0276(7) Uani 1 1 d . . . . .
H14 H 0.4245 0.5664 0.1605 0.033 Uiso 1 1 calc R U . . .
C15 C 0.5846(3) 0.56343(8) 0.17055(9) 0.0349(9) Uani 1 1 d . . . . .
H15 H 0.5916 0.5445 0.1639 0.042 Uiso 1 1 calc R U . . .
C16 C 0.6734(3) 0.57769(9) 0.18223(9) 0.0370(9) Uani 1 1 d . . . . .
H16 H 0.7409 0.5685 0.1842 0.044 Uiso 1 1 calc R U . . .
C17 C 0.6637(3) 0.60541(9) 0.19102(9) 0.0342(9) Uani 1 1 d . . . . .
H17 H 0.7251 0.6154 0.1986 0.041 Uiso 1 1 calc R U . . .
C18 C 0.5646(2) 0.61884(7) 0.18892(8) 0.0236(7) Uani 1 1 d . . . . .
H18 H 0.5587 0.6380 0.1950 0.028 Uiso 1 1 calc R U . . .
C19 C 0.3480(2) 0.65381(6) 0.19612(7) 0.0187(6) Uani 1 1 d . . . . .
C20 C 0.3927(3) 0.65557(7) 0.22672(8) 0.0261(7) Uani 1 1 d . . . . .
H20 H 0.4245 0.6394 0.2362 0.031 Uiso 1 1 calc R U . . .
C21 C 0.3910(3) 0.68056(8) 0.24319(9) 0.0374(9) Uani 1 1 d . . . . .
H21 H 0.4217 0.6816 0.2639 0.045 Uiso 1 1 calc R U . . .
C22 C 0.3447(4) 0.70393(9) 0.22952(10) 0.0471(11) Uani 1 1 d . . . . .
H22 H 0.3438 0.7211 0.2408 0.056 Uiso 1 1 calc R U . . .
C23 C 0.2995(3) 0.70255(8) 0.19951(10) 0.0415(10) Uani 1 1 d . . . . .
H23 H 0.2678 0.7188 0.1902 0.050 Uiso 1 1 calc R U . . .
C24 C 0.3004(3) 0.67743(7) 0.18302(8) 0.0273(7) Uani 1 1 d . . . . .
H24 H 0.2681 0.6765 0.1625 0.033 Uiso 1 1 calc R U . . .
C25 C 0.1524(3) 0.56881(7) 0.17512(7) 0.0208(7) Uani 1 1 d . . . . .
H25A H 0.0923 0.5669 0.1898 0.025 Uiso 1 1 calc R U . . .
H25B H 0.1566 0.5511 0.1629 0.025 Uiso 1 1 calc R U . . .
C26 C 0.2728(2) 0.59979(6) 0.20606(7) 0.0181(6) Uani 1 1 d . . . . .
H26A H 0.3193 0.5986 0.2253 0.022 Uiso 1 1 calc R U . . .
H26B H 0.2048 0.6091 0.2117 0.022 Uiso 1 1 calc R U . . .
C27 C 0.2678(3) 0.54901(7) 0.21561(8) 0.0236(7) Uani 1 1 d . . . . .
H27A H 0.3418 0.5503 0.2246 0.028 Uiso 1 1 calc R U . . .
H27B H 0.2622 0.5311 0.2038 0.028 Uiso 1 1 calc R U . . .
C28 C 0.1905(3) 0.54798(7) 0.24264(8) 0.0254(7) Uani 1 1 d . . . . .
C29 C 0.4815(2) 0.62011(7) 0.07747(7) 0.0210(7) Uani 1 1 d . . . . .
C30 C 0.5363(2) 0.62908(8) 0.05080(8) 0.0276(8) Uani 1 1 d . . . . .
H30 H 0.5345 0.6483 0.0449 0.033 Uiso 1 1 calc R U . . .
C31 C 0.5931(3) 0.60999(10) 0.03312(9) 0.0383(10) Uani 1 1 d . . . . .
H31 H 0.6298 0.6162 0.0151 0.046 Uiso 1 1 calc R U . . .
C32 C 0.5966(3) 0.58206(10) 0.04157(10) 0.0414(10) Uani 1 1 d . . . . .
H32 H 0.6356 0.5691 0.0293 0.050 Uiso 1 1 calc R U . . .
C33 C 0.5435(3) 0.57288(9) 0.06788(10) 0.0401(10) Uani 1 1 d . . . . .
H33 H 0.5467 0.5537 0.0738 0.048 Uiso 1 1 calc R U . . .
C34 C 0.4856(3) 0.59184(7) 0.08557(9) 0.0282(8) Uani 1 1 d . . . . .
H34 H 0.4482 0.5854 0.1034 0.034 Uiso 1 1 calc R U . . .
C35 C 0.5217(2) 0.66067(7) 0.12496(7) 0.0207(7) Uani 1 1 d . . . . .
C36 C 0.6242(3) 0.64899(7) 0.12542(8) 0.0258(7) Uani 1 1 d . . . . .
H36 H 0.6363 0.6318 0.1147 0.031 Uiso 1 1 calc R U . . .
C37 C 0.7088(3) 0.66217(8) 0.14136(8) 0.0320(8) Uani 1 1 d . . . . .
H37 H 0.7784 0.6541 0.1412 0.038 Uiso 1 1 calc R U . . .
C38 C 0.6924(3) 0.68692(8) 0.15736(9) 0.0342(9) Uani 1 1 d . . . . .
H38 H 0.7502 0.6957 0.1685 0.041 Uiso 1 1 calc R U . . .
C39 C 0.5911(3) 0.69884(8) 0.15701(8) 0.0334(8) Uani 1 1 d . . . . .
H39 H 0.5796 0.7159 0.1679 0.040 Uiso 1 1 calc R U . . .
C40 C 0.5058(3) 0.68598(7) 0.14080(8) 0.0265(7) Uani 1 1 d . . . . .
H40 H 0.4367 0.6944 0.1405 0.032 Uiso 1 1 calc R U . . .
C41 C 0.1933(2) 0.58822(6) 0.05090(7) 0.0174(6) Uani 1 1 d . . . . .
C42 C 0.1489(3) 0.58767(7) 0.02039(7) 0.0223(7) Uani 1 1 d . . . . .
H42 H 0.1137 0.6038 0.0121 0.027 Uiso 1 1 calc R U . . .
C43 C 0.1560(3) 0.56367(7) 0.00217(8) 0.0310(8) Uani 1 1 d . . . . .
H43 H 0.1256 0.5634 -0.0186 0.037 Uiso 1 1 calc R U . . .
C44 C 0.2072(3) 0.54014(8) 0.01409(10) 0.0377(9) Uani 1 1 d . . . . .
H44 H 0.2119 0.5237 0.0015 0.045 Uiso 1 1 calc R U . . .
C45 C 0.2515(3) 0.54047(8) 0.04413(10) 0.0365(9) Uani 1 1 d . . . . .
H45 H 0.2864 0.5242 0.0523 0.044 Uiso 1 1 calc R U . . .
C46 C 0.2455(3) 0.56442(7) 0.06250(8) 0.0250(7) Uani 1 1 d . . . . .
H46 H 0.2771 0.5646 0.0831 0.030 Uiso 1 1 calc R U . . .
C47 C 0.0511(2) 0.63245(7) 0.07069(7) 0.0173(6) Uani 1 1 d . . . . .
C48 C 0.0287(3) 0.66063(7) 0.07667(9) 0.0279(8) Uani 1 1 d . . . . .
H48 H 0.0851 0.6730 0.0829 0.033 Uiso 1 1 calc R U . . .
C49 C -0.0752(3) 0.67073(8) 0.07355(10) 0.0382(9) Uani 1 1 d . . . . .
H49 H -0.0896 0.6900 0.0776 0.046 Uiso 1 1 calc R U . . .
C50 C -0.1584(3) 0.65284(8) 0.06458(9) 0.0312(8) Uani 1 1 d . . . . .
H50 H -0.2295 0.6598 0.0622 0.037 Uiso 1 1 calc R U . . .
C51 C -0.1376(3) 0.62502(7) 0.05920(8) 0.0259(7) Uani 1 1 d . . . . .
H51 H -0.1947 0.6127 0.0534 0.031 Uiso 1 1 calc R U . . .
C52 C -0.0335(2) 0.61467(7) 0.06211(7) 0.0208(7) Uani 1 1 d . . . . .
H52 H -0.0200 0.5954 0.0582 0.025 Uiso 1 1 calc R U . . .
C53 C 0.2524(2) 0.64455(6) 0.04583(7) 0.0165(6) Uani 1 1 d . . . . .
H53A H 0.3215 0.6367 0.0390 0.020 Uiso 1 1 calc R U . . .
H53B H 0.2046 0.6468 0.0270 0.020 Uiso 1 1 calc R U . . .
C54 C 0.3708(2) 0.67443(7) 0.07906(7) 0.0203(6) Uani 1 1 d . . . . .
H54A H 0.3658 0.6910 0.0931 0.024 Uiso 1 1 calc R U . . .
H54B H 0.4290 0.6781 0.0642 0.024 Uiso 1 1 calc R U . . .
C55 C 0.2511(3) 0.69595(7) 0.04077(8) 0.0240(7) Uani 1 1 d . . . . .
H55A H 0.2559 0.7131 0.0539 0.029 Uiso 1 1 calc R U . . .
H55B H 0.1770 0.6948 0.0318 0.029 Uiso 1 1 calc R U . . .
C56 C 0.3288(3) 0.69882(7) 0.01352(8) 0.0291(8) Uani 1 1 d . . . . .
N1 N 0.2512(2) 0.57191(5) 0.19369(6) 0.0192(5) Uani 1 1 d . . . . .
N2 N 0.2701(2) 0.67173(5) 0.06105(6) 0.0168(5) Uani 1 1 d . . . . .
O1 O 0.13627(18) 0.56727(5) 0.25104(6) 0.0283(5) Uani 1 1 d . . . . .
O2 O 0.1932(3) 0.52319(6) 0.25636(8) 0.0602(10) Uani 1 1 d . . . . .
H2A H 0.1524 0.5232 0.2718 0.090 Uiso 1 1 calc R U . . .
O3 O 0.3900(2) 0.68123(5) 0.00556(6) 0.0369(6) Uani 1 1 d . . . . .
O4 O 0.3208(3) 0.72385(6) 0.00024(7) 0.0593(10) Uani 1 1 d . . . . .
H4A H 0.3527 0.7238 -0.0170 0.089 Uiso 1 1 calc R U . . .
P1 P 0.12026(6) 0.59771(2) 0.14731(2) 0.01637(16) Uani 1 1 d . . . . .
P2 P 0.34071(6) 0.62032(2) 0.17526(2) 0.01509(15) Uani 1 1 d . . . . .
P3 P 0.40853(6) 0.64369(2) 0.10336(2) 0.01621(15) Uani 1 1 d . . . . .
P4 P 0.18999(6) 0.62036(2) 0.07434(2) 0.01382(14) Uani 1 1 d . . . . .
Rh1 Rh 0.26515(2) 0.62003(2) 0.12496(2) 0.01334(5) Uani 1 1 d . . . . .
C57 C 0.4989(2) 0.32668(7) 0.12076(7) 0.0201(6) Uani 1 1 d . . . . .
C58 C 0.4831(3) 0.30129(7) 0.13652(8) 0.0262(7) Uani 1 1 d . . . . .
H58 H 0.4143 0.2927 0.1359 0.031 Uiso 1 1 calc R U . . .
C59 C 0.5676(3) 0.28862(8) 0.15302(9) 0.0354(9) Uani 1 1 d . . . . .
H59 H 0.5557 0.2716 0.1640 0.043 Uiso 1 1 calc R U . . .
C60 C 0.6686(3) 0.30046(8) 0.15366(9) 0.0355(9) Uani 1 1 d . . . . .
H60 H 0.7260 0.2916 0.1650 0.043 Uiso 1 1 calc R U . . .
C61 C 0.6860(3) 0.32525(8) 0.13777(9) 0.0323(8) Uani 1 1 d . . . . .
H61 H 0.7556 0.3334 0.1380 0.039 Uiso 1 1 calc R U . . .
C62 C 0.6022(3) 0.33840(8) 0.12142(8) 0.0255(7) Uani 1 1 d . . . . .
H62 H 0.6148 0.3555 0.1106 0.031 Uiso 1 1 calc R U . . .
C63 C 0.4586(2) 0.36822(6) 0.07414(7) 0.0170(6) Uani 1 1 d . . . . .
C64 C 0.5177(2) 0.35934(7) 0.04825(7) 0.0203(6) Uani 1 1 d . . . . .
H64 H 0.5196 0.3400 0.0428 0.024 Uiso 1 1 calc R U . . .
C65 C 0.5731(2) 0.37877(8) 0.03069(8) 0.0263(7) Uani 1 1 d . . . . .
H65 H 0.6126 0.3727 0.0131 0.032 Uiso 1 1 calc R U . . .
C66 C 0.5718(3) 0.40695(8) 0.03846(9) 0.0305(8) Uani 1 1 d . . . . .
H66 H 0.6100 0.4201 0.0262 0.037 Uiso 1 1 calc R U . . .
C67 C 0.5148(3) 0.41592(8) 0.06406(9) 0.0322(8) Uani 1 1 d . . . . .
H67 H 0.5148 0.4352 0.0697 0.039 Uiso 1 1 calc R U . . .
C68 C 0.4574(3) 0.39667(7) 0.08169(8) 0.0234(7) Uani 1 1 d . . . . .
H68 H 0.4171 0.4030 0.0990 0.028 Uiso 1 1 calc R U . . .
C69 C 0.0314(2) 0.35753(6) 0.06660(7) 0.0168(6) Uani 1 1 d . . . . .
C70 C 0.0054(3) 0.33120(7) 0.07829(8) 0.0252(7) Uani 1 1 d . . . . .
H70 H 0.0588 0.3203 0.0889 0.030 Uiso 1 1 calc R U . . .
C71 C -0.0988(3) 0.32078(8) 0.07447(10) 0.0348(9) Uani 1 1 d . . . . .
H71 H -0.1161 0.3027 0.0825 0.042 Uiso 1 1 calc R U . . .
C72 C -0.1771(3) 0.33661(8) 0.05910(9) 0.0329(8) Uani 1 1 d . . . . .
H72 H -0.2477 0.3294 0.0562 0.040 Uiso 1 1 calc R U . . .
C73 C -0.1522(3) 0.36293(8) 0.04798(8) 0.0279(8) Uani 1 1 d . . . . .
H73 H -0.2061 0.3739 0.0377 0.033 Uiso 1 1 calc R U . . .
C74 C -0.0486(2) 0.37348(7) 0.05171(8) 0.0235(7) Uani 1 1 d . . . . .
H74 H -0.0324 0.3917 0.0440 0.028 Uiso 1 1 calc R U . . .
C75 C 0.1773(2) 0.40226(6) 0.04966(7) 0.0179(6) Uani 1 1 d . . . . .
C76 C 0.1469(3) 0.40423(7) 0.01778(8) 0.0235(7) Uani 1 1 d . . . . .
H76 H 0.1232 0.3879 0.0067 0.028 Uiso 1 1 calc R U . . .
C77 C 0.1512(3) 0.42975(7) 0.00217(8) 0.0294(8) Uani 1 1 d . . . . .
H77 H 0.1308 0.4309 -0.0195 0.035 Uiso 1 1 calc R U . . .
C78 C 0.1850(3) 0.45339(8) 0.01824(9) 0.0332(8) Uani 1 1 d . . . . .
H78 H 0.1862 0.4710 0.0077 0.040 Uiso 1 1 calc R U . . .
C79 C 0.2172(3) 0.45173(8) 0.04960(9) 0.0333(8) Uani 1 1 d . . . . .
H79 H 0.2413 0.4681 0.0605 0.040 Uiso 1 1 calc R U . . .
C80 C 0.2142(3) 0.42617(7) 0.06520(8) 0.0232(7) Uani 1 1 d . . . . .
H80 H 0.2377 0.4250 0.0867 0.028 Uiso 1 1 calc R U . . .
C81 C 0.3474(2) 0.31396(6) 0.07406(7) 0.0186(6) Uani 1 1 d . . . . .
H81A H 0.4042 0.3109 0.0585 0.022 Uiso 1 1 calc R U . . .
H81B H 0.3436 0.2969 0.0873 0.022 Uiso 1 1 calc R U . . .
C82 C 0.2305(2) 0.34454(6) 0.04149(7) 0.0176(6) Uani 1 1 d . . . . .
H82A H 0.1819 0.3426 0.0228 0.021 Uiso 1 1 calc R U . . .
H82B H 0.3004 0.3518 0.0345 0.021 Uiso 1 1 calc R U . . .
C83 C 0.2150(3) 0.29268(7) 0.03889(7) 0.0211(7) Uani 1 1 d . . . . .
H83A H 0.1407 0.2955 0.0306 0.025 Uiso 1 1 calc R U . . .
H83B H 0.2134 0.2766 0.0536 0.025 Uiso 1 1 calc R U . . .
C84 C 0.2834(3) 0.28435(7) 0.01135(7) 0.0215(7) Uani 1 1 d . . . . .
C85 C 0.0253(2) 0.36841(7) 0.16943(7) 0.0204(7) Uani 1 1 d . . . . .
C86 C -0.0358(3) 0.37895(8) 0.19415(8) 0.0290(8) Uani 1 1 d . . . . .
H86 H -0.0385 0.3986 0.1979 0.035 Uiso 1 1 calc R U . . .
C87 C -0.0922(3) 0.36077(10) 0.21298(8) 0.0356(9) Uani 1 1 d . . . . .
H87 H -0.1318 0.3680 0.2300 0.043 Uiso 1 1 calc R U . . .
C88 C -0.0913(3) 0.33243(10) 0.20726(9) 0.0402(10) Uani 1 1 d . . . . .
H88 H -0.1309 0.3202 0.2202 0.048 Uiso 1 1 calc R U . . .
C89 C -0.0331(3) 0.32163(9) 0.18273(10) 0.0388(9) Uani 1 1 d . . . . .
H89 H -0.0331 0.3020 0.1787 0.047 Uiso 1 1 calc R U . . .
C90 C 0.0255(3) 0.33968(7) 0.16389(8) 0.0267(7) Uani 1 1 d . . . . .
H90 H 0.0659 0.3323 0.1471 0.032 Uiso 1 1 calc R U . . .
C91 C -0.0083(2) 0.40972(7) 0.12223(7) 0.0216(7) Uani 1 1 d . . . . .
C92 C -0.1106(3) 0.39792(8) 0.11993(8) 0.0271(7) Uani 1 1 d . . . . .
H92 H -0.1233 0.3801 0.1291 0.033 Uiso 1 1 calc R U . . .
C93 C -0.1940(3) 0.41194(8) 0.10434(9) 0.0333(9) Uani 1 1 d . . . . .
H93 H -0.2636 0.4038 0.1032 0.040 Uiso 1 1 calc R U . . .
C94 C -0.1759(3) 0.43773(9) 0.09058(9) 0.0354(9) Uani 1 1 d . . . . .
H94 H -0.2327 0.4473 0.0798 0.043 Uiso 1 1 calc R U . . .
C95 C -0.0747(3) 0.44965(8) 0.09261(9) 0.0341(9) Uani 1 1 d . . . . .
H95 H -0.0623 0.4674 0.0831 0.041 Uiso 1 1 calc R U . . .
C96 C 0.0087(3) 0.43583(7) 0.10842(8) 0.0264(7) Uani 1 1 d . . . . .
H96 H 0.0778 0.4442 0.1098 0.032 Uiso 1 1 calc R U . . .
C97 C 0.3149(2) 0.33163(7) 0.19357(7) 0.0216(7) Uani 1 1 d . . . . .
C98 C 0.3517(3) 0.33015(8) 0.22503(8) 0.0313(8) Uani 1 1 d . . . . .
H98 H 0.3769 0.3466 0.2354 0.038 Uiso 1 1 calc R U . . .
C99 C 0.3516(3) 0.30498(9) 0.24108(9) 0.0411(10) Uani 1 1 d . . . . .
H99 H 0.3757 0.3043 0.2625 0.049 Uiso 1 1 calc R U . . .
C100 C 0.3166(4) 0.28073(9) 0.22620(11) 0.0547(13) Uani 1 1 d . . . . .
H100 H 0.3185 0.2633 0.2371 0.066 Uiso 1 1 calc R U . . .
C101 C 0.2788(4) 0.28196(9) 0.19522(11) 0.0500(12) Uani 1 1 d . . . . .
H101 H 0.2539 0.2654 0.1849 0.060 Uiso 1 1 calc R U . . .
C102 C 0.2773(3) 0.30736(8) 0.17923(9) 0.0307(8) Uani 1 1 d . . . . .
H102 H 0.2499 0.3081 0.1581 0.037 Uiso 1 1 calc R U . . .
C103 C 0.4518(2) 0.37831(7) 0.17563(7) 0.0182(6) Uani 1 1 d . . . . .
C104 C 0.5364(2) 0.36261(7) 0.18848(8) 0.0241(7) Uani 1 1 d . . . . .
H104 H 0.5239 0.3440 0.1955 0.029 Uiso 1 1 calc R U . . .
C105 C 0.6390(3) 0.37399(8) 0.19118(9) 0.0297(8) Uani 1 1 d . . . . .
H105 H 0.6961 0.3630 0.1999 0.036 Uiso 1 1 calc R U . . .
C106 C 0.6585(3) 0.40083(8) 0.18136(9) 0.0349(9) Uani 1 1 d . . . . .
H106 H 0.7285 0.4086 0.1836 0.042 Uiso 1 1 calc R U . . .
C107 C 0.5757(3) 0.41670(8) 0.16817(9) 0.0352(9) Uani 1 1 d . . . . .
H107 H 0.5889 0.4353 0.1613 0.042 Uiso 1 1 calc R U . . .
C108 C 0.4734(3) 0.40538(7) 0.16501(8) 0.0266(7) Uani 1 1 d . . . . .
H108 H 0.4174 0.4162 0.1555 0.032 Uiso 1 1 calc R U . . .
C109 C 0.2521(2) 0.38757(7) 0.20205(7) 0.0205(6) Uani 1 1 d . . . . .
H10A H 0.1806 0.3802 0.2073 0.025 Uiso 1 1 calc R U . . .
H10B H 0.2973 0.3881 0.2216 0.025 Uiso 1 1 calc R U . . .
C110 C 0.1448(3) 0.42085(7) 0.16943(8) 0.0229(7) Uani 1 1 d . . . . .
H11A H 0.1571 0.4375 0.1560 0.028 Uiso 1 1 calc R U . . .
H11B H 0.0858 0.4254 0.1837 0.028 Uiso 1 1 calc R U . . .
C111 C 0.2704(3) 0.43807(7) 0.20997(8) 0.0241(7) Uani 1 1 d . . . . .
H11C H 0.2667 0.4560 0.1982 0.029 Uiso 1 1 calc R U . . .
H11D H 0.3458 0.4354 0.2173 0.029 Uiso 1 1 calc R U . . .
C112 C 0.2006(3) 0.44063(7) 0.23877(8) 0.0269(7) Uani 1 1 d . . . . .
N3 N 0.2450(2) 0.31742(5) 0.05706(6) 0.0181(5) Uani 1 1 d . . . . .
N4 N 0.2422(2) 0.41551(6) 0.18854(6) 0.0210(6) Uani 1 1 d . . . . .
O5 O 0.2838(2) 0.26055(5) 0.00083(6) 0.0365(6) Uani 1 1 d . . . . .
O6 O 0.3391(2) 0.30491(5) -0.00070(6) 0.0293(6) Uani 1 1 d . . . . .
H6A H 0.3736 0.2989 -0.0161 0.044 Uiso 1 1 calc R U . . .
O7 O 0.12265(19) 0.42659(5) 0.24357(6) 0.0311(6) Uani 1 1 d . . . . .
O8 O 0.2329(2) 0.46007(6) 0.25964(6) 0.0402(7) Uani 1 1 d . . . . .
H8A H 0.2861 0.4687 0.2527 0.060 Uiso 1 1 calc R U . . .
P5 P 0.38621(6) 0.34396(2) 0.09948(2) 0.01544(15) Uani 1 1 d . . . . .
P6 P 0.17133(6) 0.36887(2) 0.07071(2) 0.01410(15) Uani 1 1 d . . . . .
P7 P 0.10169(6) 0.39134(2) 0.14374(2) 0.01775(16) Uani 1 1 d . . . . .
P8 P 0.31478(6) 0.36499(2) 0.17224(2) 0.01634(15) Uani 1 1 d . . . . .
Rh2 Rh 0.24260(2) 0.36701(2) 0.12165(2) 0.01358(5) Uani 1 1 d . . . . .
C113 C 0.0124(2) 0.59384(7) 0.62947(7) 0.0194(6) Uani 1 1 d . . . . .
C114 C 0.0384(3) 0.57132(7) 0.60985(8) 0.0246(7) Uani 1 1 d . . . . .
H114 H 0.1110 0.5655 0.6084 0.030 Uiso 1 1 calc R U . . .
C115 C -0.0413(3) 0.55744(8) 0.59253(8) 0.0297(8) Uani 1 1 d . . . . .
H115 H -0.0231 0.5422 0.5792 0.036 Uiso 1 1 calc R U . . .
C116 C -0.1472(3) 0.56570(8) 0.59458(9) 0.0332(9) Uani 1 1 d . . . . .
H116 H -0.2015 0.5562 0.5826 0.040 Uiso 1 1 calc R U . . .
C117 C -0.1742(3) 0.58769(8) 0.61387(9) 0.0311(8) Uani 1 1 d . . . . .
H117 H -0.2471 0.5932 0.6153 0.037 Uiso 1 1 calc R U . . .
C118 C -0.0950(2) 0.60184(7) 0.63119(8) 0.0238(7) Uani 1 1 d . . . . .
H118 H -0.1141 0.6171 0.6443 0.029 Uiso 1 1 calc R U . . .
C119 C 0.0455(2) 0.63261(7) 0.67999(7) 0.0194(6) Uani 1 1 d . . . . .
C120 C -0.0150(2) 0.62228(8) 0.70497(8) 0.0281(8) Uani 1 1 d . . . . .
H120 H -0.0175 0.6027 0.7090 0.034 Uiso 1 1 calc R U . . .
C121 C -0.0706(3) 0.64055(10) 0.72369(9) 0.0377(10) Uani 1 1 d . . . . .
H121 H -0.1103 0.6334 0.7407 0.045 Uiso 1 1 calc R U . . .
C122 C -0.0696(3) 0.66883(10) 0.71820(10) 0.0449(11) Uani 1 1 d . . . . .
H122 H -0.1093 0.6811 0.7311 0.054 Uiso 1 1 calc R U . . .
C123 C -0.0102(3) 0.67960(9) 0.69365(10) 0.0424(10) Uani 1 1 d . . . . .
H123 H -0.0092 0.6992 0.6897 0.051 Uiso 1 1 calc R U . . .
C124 C 0.0476(3) 0.66139(7) 0.67483(8) 0.0275(7) Uani 1 1 d . . . . .
H124 H 0.0891 0.6688 0.6583 0.033 Uiso 1 1 calc R U . . .
C125 C 0.4769(2) 0.61692(7) 0.68831(7) 0.0182(6) Uani 1 1 d . . . . .
C126 C 0.4982(3) 0.58915(7) 0.68003(8) 0.0241(7) Uani 1 1 d . . . . .
H126 H 0.4422 0.5776 0.6716 0.029 Uiso 1 1 calc R U . . .
C127 C 0.6014(3) 0.57824(8) 0.68404(9) 0.0350(9) Uani 1 1 d . . . . .
H127 H 0.6155 0.5593 0.6784 0.042 Uiso 1 1 calc R U . . .
C128 C 0.6834(3) 0.59492(9) 0.69619(9) 0.0375(10) Uani 1 1 d . . . . .
H128 H 0.7537 0.5875 0.6990 0.045 Uiso 1 1 calc R U . . .
C129 C 0.6627(3) 0.62239(9) 0.70418(9) 0.0355(9) Uani 1 1 d . . . . .
H129 H 0.7190 0.6339 0.7124 0.043 Uiso 1 1 calc R U . . .
C130 C 0.5605(3) 0.63344(8) 0.70026(8) 0.0255(7) Uani 1 1 d . . . . .
H130 H 0.5473 0.6524 0.7058 0.031 Uiso 1 1 calc R U . . .
C131 C 0.3358(2) 0.66308(6) 0.70527(7) 0.0173(6) Uani 1 1 d . . . . .
C132 C 0.3680(3) 0.66439(7) 0.73718(8) 0.0255(7) Uani 1 1 d . . . . .
H132 H 0.3970 0.6482 0.7473 0.031 Uiso 1 1 calc R U . . .
C133 C 0.3579(3) 0.68904(7) 0.75397(8) 0.0316(8) Uani 1 1 d . . . . .
H133 H 0.3798 0.6897 0.7756 0.038 Uiso 1 1 calc R U . . .
C134 C 0.3164(3) 0.71260(8) 0.73953(9) 0.0340(9) Uani 1 1 d . . . . .
H134 H 0.3105 0.7296 0.7511 0.041 Uiso 1 1 calc R U . . .
C135 C 0.2832(3) 0.71163(7) 0.70815(9) 0.0318(8) Uani 1 1 d . . . . .
H135 H 0.2541 0.7279 0.6982 0.038 Uiso 1 1 calc R U . . .
C136 C 0.2924(3) 0.68692(7) 0.69127(8) 0.0231(7) Uani 1 1 d . . . . .
H136 H 0.2686 0.6863 0.6698 0.028 Uiso 1 1 calc R U . . .
C137 C 0.1554(2) 0.57839(7) 0.67634(7) 0.0204(6) Uani 1 1 d . . . . .
H13A H 0.0958 0.5742 0.6906 0.024 Uiso 1 1 calc R U . . .
H13B H 0.1615 0.5624 0.6616 0.024 Uiso 1 1 calc R U . . .
C138 C 0.2727(2) 0.60653(6) 0.71132(7) 0.0175(6) Uani 1 1 d . . . . .
H13C H 0.3191 0.6035 0.7303 0.021 Uiso 1 1 calc R U . . .
H13D H 0.2040 0.6148 0.7179 0.021 Uiso 1 1 calc R U . . .
C139 C 0.2795(3) 0.55447(7) 0.71192(8) 0.0236(7) Uani 1 1 d . . . . .
H13E H 0.3526 0.5565 0.7214 0.028 Uiso 1 1 calc R U . . .
H13F H 0.2826 0.5392 0.6962 0.028 Uiso 1 1 calc R U . . .
C140 C 0.2061(3) 0.54508(7) 0.73765(8) 0.0249(7) Uani 1 1 d . . . . .
C141 C 0.4930(2) 0.62216(7) 0.58896(7) 0.0182(6) Uani 1 1 d . . . . .
C142 C 0.5493(2) 0.62710(7) 0.56134(8) 0.0228(7) Uani 1 1 d . . . . .
H142 H 0.5552 0.6457 0.5534 0.027 Uiso 1 1 calc R U . . .
C143 C 0.5966(3) 0.60493(7) 0.54554(8) 0.0269(7) Uani 1 1 d . . . . .
H143 H 0.6331 0.6084 0.5265 0.032 Uiso 1 1 calc R U . . .
C144 C 0.5908(3) 0.57791(7) 0.55730(9) 0.0280(8) Uani 1 1 d . . . . .
H144 H 0.6241 0.5629 0.5465 0.034 Uiso 1 1 calc R U . . .
C145 C 0.5365(3) 0.57274(7) 0.58480(9) 0.0278(8) Uani 1 1 d . . . . .
H145 H 0.5332 0.5542 0.5930 0.033 Uiso 1 1 calc R U . . .
C146 C 0.4870(2) 0.59470(7) 0.60029(8) 0.0219(7) Uani 1 1 d . . . . .
H146 H 0.4484 0.5910 0.6189 0.026 Uiso 1 1 calc R U . . .
C147 C 0.5282(2) 0.66806(7) 0.63281(7) 0.0208(7) Uani 1 1 d . . . . .
C148 C 0.5020(3) 0.69306(7) 0.64799(8) 0.0251(7) Uani 1 1 d . . . . .
H148 H 0.4305 0.6999 0.6469 0.030 Uiso 1 1 calc R U . . .
C149 C 0.5810(3) 0.70799(8) 0.66483(9) 0.0349(9) Uani 1 1 d . . . . .
H149 H 0.5629 0.7248 0.6755 0.042 Uiso 1 1 calc R U . . .
C150 C 0.6858(3) 0.69834(9) 0.66601(9) 0.0415(10) Uani 1 1 d . . . . .
H150 H 0.7396 0.7086 0.6773 0.050 Uiso 1 1 calc R U . . .
C151 C 0.7120(3) 0.67385(9) 0.65080(9) 0.0384(10) Uani 1 1 d . . . . .
H151 H 0.7839 0.6673 0.6517 0.046 Uiso 1 1 calc R U . . .
C152 C 0.6337(3) 0.65866(8) 0.63406(8) 0.0296(8) Uani 1 1 d . . . . .
H152 H 0.6525 0.6418 0.6235 0.036 Uiso 1 1 calc R U . . .
C153 C 0.2043(2) 0.61073(7) 0.55631(7) 0.0189(6) Uani 1 1 d . . . . .
C154 C 0.1745(3) 0.61160(7) 0.52413(7) 0.0224(7) Uani 1 1 d . . . . .
H154 H 0.1403 0.6278 0.5155 0.027 Uiso 1 1 calc R U . . .
C155 C 0.1953(3) 0.58879(7) 0.50504(8) 0.0264(7) Uani 1 1 d . . . . .
H155 H 0.1740 0.5893 0.4834 0.032 Uiso 1 1 calc R U . . .
C156 C 0.2466(3) 0.56524(7) 0.51710(8) 0.0279(8) Uani 1 1 d . . . . .
H156 H 0.2620 0.5499 0.5036 0.033 Uiso 1 1 calc R U . . .
C157 C 0.2755(3) 0.56394(7) 0.54883(8) 0.0249(7) Uani 1 1 d . . . . .
H157 H 0.3097 0.5477 0.5572 0.030 Uiso 1 1 calc R U . . .
C158 C 0.2542(2) 0.58660(7) 0.56824(7) 0.0204(6) Uani 1 1 d . . . . .
H158 H 0.2739 0.5857 0.5900 0.024 Uiso 1 1 calc R U . . .
C159 C 0.0415(2) 0.64824(7) 0.58064(7) 0.0206(7) Uani 1 1 d . . . . .
C160 C -0.0329(2) 0.63194(8) 0.56387(8) 0.0259(7) Uani 1 1 d . . . . .
H160 H -0.0113 0.6147 0.5548 0.031 Uiso 1 1 calc R U . . .
C161 C -0.1389(3) 0.64077(8) 0.56025(8) 0.0317(8) Uani 1 1 d . . . . .
H161 H -0.1893 0.6294 0.5489 0.038 Uiso 1 1 calc R U . . .
C162 C -0.1712(3) 0.66581(9) 0.57305(9) 0.0384(10) Uani 1 1 d . . . . .
H162 H -0.2432 0.6720 0.5701 0.046 Uiso 1 1 calc R U . . .
C163 C -0.0990(3) 0.68185(9) 0.59014(10) 0.0393(9) Uani 1 1 d . . . . .
H163 H -0.1218 0.6990 0.5993 0.047 Uiso 1 1 calc R U . . .
C164 C 0.0069(3) 0.67330(8) 0.59414(9) 0.0302(8) Uani 1 1 d . . . . .
H164 H 0.0560 0.6845 0.6061 0.036 Uiso 1 1 calc R U . . .
C165 C 0.2252(2) 0.67062(7) 0.56048(7) 0.0189(6) Uani 1 1 d . . . . .
H16A H 0.1819 0.6711 0.5406 0.023 Uiso 1 1 calc R U . . .
H16B H 0.2083 0.6878 0.5726 0.023 Uiso 1 1 calc R U . . .
C166 C 0.4084(2) 0.67794(6) 0.58020(7) 0.0185(6) Uani 1 1 d . . . . .
H16C H 0.3798 0.6949 0.5906 0.022 Uiso 1 1 calc R U . . .
H16D H 0.4808 0.6826 0.5727 0.022 Uiso 1 1 calc R U . . .
C167 C 0.3586(3) 0.69075(7) 0.52622(8) 0.0242(7) Uani 1 1 d . . . . .
H16E H 0.4175 0.7038 0.5322 0.029 Uiso 1 1 calc R U . . .
H16F H 0.2932 0.7020 0.5217 0.029 Uiso 1 1 calc R U . . .
C168 C 0.3879(2) 0.67470(7) 0.49707(8) 0.0235(7) Uani 1 1 d . . . . .
N5 N 0.2539(2) 0.58032(5) 0.69510(6) 0.0190(5) Uani 1 1 d . . . . .
N6 N 0.3391(2) 0.67128(5) 0.55271(6) 0.0176(5) Uani 1 1 d . . . . .
O9 O 0.2037(3) 0.52087(5) 0.74638(7) 0.0471(8) Uani 1 1 d . . . . .
O10 O 0.1511(2) 0.56503(5) 0.75110(6) 0.0352(6) Uani 1 1 d . . . . .
H10C H 0.1197 0.5585 0.7668 0.053 Uiso 1 1 calc R U . . .
O11 O 0.4099(2) 0.68552(6) 0.47242(6) 0.0351(6) Uani 1 1 d . . . . .
O12 O 0.3900(2) 0.64691(5) 0.50058(6) 0.0290(5) Uani 1 1 d . . . . .
H12A H 0.3803 0.6428 0.5196 0.043 Uiso 1 1 calc R U . . .
P9 P 0.11978(6) 0.61036(2) 0.65317(2) 0.01572(15) Uani 1 1 d . . . . .
P10 P 0.34005(6) 0.63024(2) 0.68315(2) 0.01428(15) Uani 1 1 d . . . . .
P11 P 0.42187(6) 0.64979(2) 0.60994(2) 0.01601(15) Uani 1 1 d . . . . .
P12 P 0.18405(6) 0.63963(2) 0.58360(2) 0.01576(15) Uani 1 1 d . . . . .
Rh3 Rh 0.26596(2) 0.63283(2) 0.63235(2) 0.01282(5) Uani 1 1 d . . . . .
C169 C 0.4847(2) 0.34302(7) 0.62885(7) 0.0186(6) Uani 1 1 d . . . . .
C170 C 0.4527(3) 0.31862(7) 0.64431(7) 0.0235(7) Uani 1 1 d . . . . .
H170 H 0.3797 0.3129 0.6430 0.028 Uiso 1 1 calc R U . . .
C171 C 0.5268(3) 0.30279(7) 0.66145(8) 0.0300(8) Uani 1 1 d . . . . .
H171 H 0.5038 0.2865 0.6723 0.036 Uiso 1 1 calc R U . . .
C172 C 0.6336(3) 0.31039(8) 0.66299(9) 0.0347(9) Uani 1 1 d . . . . .
H172 H 0.6840 0.2994 0.6748 0.042 Uiso 1 1 calc R U . . .
C173 C 0.6669(3) 0.33412(8) 0.64721(9) 0.0338(9) Uani 1 1 d . . . . .
H173 H 0.7405 0.3393 0.6480 0.041 Uiso 1 1 calc R U . . .
C174 C 0.5931(2) 0.35049(8) 0.63017(8) 0.0258(7) Uani 1 1 d . . . . .
H174 H 0.6166 0.3668 0.6194 0.031 Uiso 1 1 calc R U . . .
C175 C 0.4543(2) 0.39075(7) 0.58619(7) 0.0171(6) Uani 1 1 d . . . . .
C176 C 0.5198(2) 0.38631(7) 0.56040(8) 0.0219(7) Uani 1 1 d . . . . .
H176 H 0.5335 0.3678 0.5533 0.026 Uiso 1 1 calc R U . . .
C177 C 0.5647(3) 0.40899(7) 0.54514(8) 0.0266(7) Uani 1 1 d . . . . .
H177 H 0.6066 0.4059 0.5271 0.032 Uiso 1 1 calc R U . . .
C178 C 0.5492(3) 0.43601(7) 0.55589(9) 0.0273(7) Uani 1 1 d . . . . .
H178 H 0.5814 0.4514 0.5454 0.033 Uiso 1 1 calc R U . . .
C179 C 0.4865(3) 0.44068(7) 0.58203(9) 0.0283(8) Uani 1 1 d . . . . .
H179 H 0.4767 0.4592 0.5899 0.034 Uiso 1 1 calc R U . . .
C180 C 0.4385(2) 0.41799(7) 0.59647(8) 0.0227(7) Uani 1 1 d . . . . .
H180 H 0.3936 0.4212 0.6139 0.027 Uiso 1 1 calc R U . . .
C181 C -0.0039(2) 0.35752(6) 0.57858(7) 0.0164(6) Uani 1 1 d . . . . .
C182 C -0.0261(3) 0.33046(7) 0.58946(8) 0.0272(7) Uani 1 1 d . . . . .
H182 H 0.0298 0.3193 0.5984 0.033 Uiso 1 1 calc R U . . .
C183 C -0.1297(3) 0.31998(8) 0.58716(9) 0.0346(9) Uani 1 1 d . . . . .
H183 H -0.1446 0.3017 0.5949 0.042 Uiso 1 1 calc R U . . .
C184 C -0.2116(3) 0.33584(8) 0.57377(9) 0.0310(8) Uani 1 1 d . . . . .
H184 H -0.2824 0.3285 0.5722 0.037 Uiso 1 1 calc R U . . .
C185 C -0.1899(3) 0.36241(8) 0.56269(8) 0.0283(8) Uani 1 1 d . . . . .
H185 H -0.2458 0.3733 0.5532 0.034 Uiso 1 1 calc R U . . .
C186 C -0.0864(2) 0.37336(7) 0.56529(8) 0.0239(7) Uani 1 1 d . . . . .
H186 H -0.0725 0.3918 0.5579 0.029 Uiso 1 1 calc R U . . .
C187 C 0.1452(2) 0.39797(6) 0.55242(7) 0.0183(6) Uani 1 1 d . . . . .
C188 C 0.2026(2) 0.42178(7) 0.56199(8) 0.0228(7) Uani 1 1 d . . . . .
H188 H 0.2289 0.4232 0.5832 0.027 Uiso 1 1 calc R U . . .
C189 C 0.2215(3) 0.44340(8) 0.54103(9) 0.0305(8) Uani 1 1 d . . . . .
H189 H 0.2605 0.4595 0.5479 0.037 Uiso 1 1 calc R U . . .
C190 C 0.1839(3) 0.44153(8) 0.51025(9) 0.0350(9) Uani 1 1 d . . . . .
H190 H 0.1980 0.4562 0.4958 0.042 Uiso 1 1 calc R U . . .
C191 C 0.1259(3) 0.41836(8) 0.50046(9) 0.0365(9) Uani 1 1 d . . . . .
H191 H 0.0992 0.4173 0.4793 0.044 Uiso 1 1 calc R U . . .
C192 C 0.1062(3) 0.39662(7) 0.52125(8) 0.0262(7) Uani 1 1 d . . . . .
H192 H 0.0660 0.3807 0.5143 0.031 Uiso 1 1 calc R U . . .
C193 C 0.3707(2) 0.33565(7) 0.57363(7) 0.0187(6) Uani 1 1 d . . . . .
H19A H 0.4424 0.3318 0.5651 0.022 Uiso 1 1 calc R U . . .
H19B H 0.3424 0.3179 0.5822 0.022 Uiso 1 1 calc R U . . .
C194 C 0.1875(2) 0.34027(7) 0.55524(7) 0.0190(6) Uani 1 1 d . . . . .
H19C H 0.1811 0.3221 0.5663 0.023 Uiso 1 1 calc R U . . .
H19D H 0.1447 0.3393 0.5353 0.023 Uiso 1 1 calc R U . . .
C195 C 0.3317(2) 0.34112(6) 0.51636(7) 0.0193(6) Uani 1 1 d . . . . .
H19E H 0.4039 0.3494 0.5142 0.023 Uiso 1 1 calc R U . . .
H19F H 0.2821 0.3519 0.5023 0.023 Uiso 1 1 calc R U . . .
C196 C 0.3359(2) 0.31144(7) 0.50371(7) 0.0202(6) Uani 1 1 d . . . . .
C197 C -0.0033(2) 0.36698(7) 0.67465(7) 0.0209(6) Uani 1 1 d . . . . .
C198 C -0.0663(3) 0.37356(8) 0.70056(8) 0.0272(8) Uani 1 1 d . . . . .
H198 H -0.0763 0.3926 0.7065 0.033 Uiso 1 1 calc R U . . .
C199 C -0.1141(3) 0.35212(9) 0.71764(8) 0.0336(9) Uani 1 1 d . . . . .
H199 H -0.1552 0.3566 0.7355 0.040 Uiso 1 1 calc R U . . .
C200 C -0.1025(3) 0.32469(9) 0.70896(10) 0.0406(10) Uani 1 1 d . . . . .
H200 H -0.1362 0.3103 0.7206 0.049 Uiso 1 1 calc R U . . .
C201 C -0.0422(3) 0.31795(9) 0.68343(10) 0.0411(10) Uani 1 1 d . . . . .
H201 H -0.0351 0.2989 0.6772 0.049 Uiso 1 1 calc R U . . .
C202 C 0.0087(3) 0.33896(7) 0.66666(9) 0.0291(8) Uani 1 1 d . . . . .
H202 H 0.0523 0.3340 0.6495 0.035 Uiso 1 1 calc R U . . .
C203 C -0.0345(2) 0.41145(7) 0.62809(7) 0.0186(6) Uani 1 1 d . . . . .
C204 C -0.1435(2) 0.40549(7) 0.62927(8) 0.0236(7) Uani 1 1 d . . . . .
H204 H -0.1674 0.3905 0.6421 0.028 Uiso 1 1 calc R U . . .
C205 C -0.2177(3) 0.42129(8) 0.61185(8) 0.0301(8) Uani 1 1 d . . . . .
H205 H -0.2921 0.4170 0.6127 0.036 Uiso 1 1 calc R U . . .
C206 C -0.1834(3) 0.44327(8) 0.59323(9) 0.0345(9) Uani 1 1 d . . . . .
H206 H -0.2341 0.4539 0.5811 0.041 Uiso 1 1 calc R U . . .
C207 C -0.0753(3) 0.44975(8) 0.59224(9) 0.0324(8) Uani 1 1 d . . . . .
H207 H -0.0519 0.4650 0.5797 0.039 Uiso 1 1 calc R U . . .
C208 C -0.0012(3) 0.43389(7) 0.60966(8) 0.0238(7) Uani 1 1 d . . . . .
H208 H 0.0729 0.4384 0.6090 0.029 Uiso 1 1 calc R U . . .
C209 C 0.2991(2) 0.35435(7) 0.70317(7) 0.0212(7) Uani 1 1 d . . . . .
C210 C 0.2554(3) 0.32984(7) 0.69059(8) 0.0252(7) Uani 1 1 d . . . . .
H210 H 0.2330 0.3293 0.6690 0.030 Uiso 1 1 calc R U . . .
C211 C 0.2441(3) 0.30610(8) 0.70930(9) 0.0332(8) Uani 1 1 d . . . . .
H211 H 0.2147 0.2894 0.7004 0.040 Uiso 1 1 calc R U . . .
C212 C 0.2755(3) 0.30688(8) 0.74069(9) 0.0360(9) Uani 1 1 d . . . . .
H212 H 0.2676 0.2907 0.7535 0.043 Uiso 1 1 calc R U . . .
C213 C 0.3185(3) 0.33118(9) 0.75360(8) 0.0344(9) Uani 1 1 d . . . . .
H213 H 0.3397 0.3317 0.7753 0.041 Uiso 1 1 calc R U . . .
C214 C 0.3306(3) 0.35474(8) 0.73504(8) 0.0279(8) Uani 1 1 d . . . . .
H214 H 0.3606 0.3713 0.7440 0.033 Uiso 1 1 calc R U . . .
C215 C 0.4531(2) 0.39532(7) 0.68138(7) 0.0198(6) Uani 1 1 d . . . . .
C216 C 0.4819(3) 0.42258(7) 0.67243(8) 0.0265(7) Uani 1 1 d . . . . .
H216 H 0.4295 0.4346 0.6629 0.032 Uiso 1 1 calc R U . . .
C217 C 0.5861(3) 0.43229(9) 0.67734(9) 0.0378(9) Uani 1 1 d . . . . .
H217 H 0.6051 0.4507 0.6708 0.045 Uiso 1 1 calc R U . . .
C218 C 0.6620(3) 0.41521(10) 0.69173(9) 0.0413(10) Uani 1 1 d . . . . .
H218 H 0.7329 0.4219 0.6956 0.050 Uiso 1 1 calc R U . . .
C219 C 0.6347(3) 0.38840(9) 0.70049(9) 0.0360(9) Uani 1 1 d . . . . .
H219 H 0.6874 0.3766 0.7102 0.043 Uiso 1 1 calc R U . . .
C220 C 0.5310(2) 0.37820(8) 0.69530(8) 0.0256(7) Uani 1 1 d . . . . .
H220 H 0.5136 0.3596 0.7013 0.031 Uiso 1 1 calc R U . . .
C221 C 0.2641(2) 0.41402(7) 0.70231(8) 0.0224(7) Uani 1 1 d . . . . .
H22A H 0.3051 0.4139 0.7226 0.027 Uiso 1 1 calc R U . . .
H22B H 0.2781 0.4321 0.6916 0.027 Uiso 1 1 calc R U . . .
C222 C 0.0858(2) 0.42164(7) 0.68170(8) 0.0220(7) Uani 1 1 d . . . . .
H22C H 0.1201 0.4381 0.6719 0.026 Uiso 1 1 calc R U . . .
H22D H 0.0147 0.4275 0.6892 0.026 Uiso 1 1 calc R U . . .
C223 C 0.1213(3) 0.42122(7) 0.73944(8) 0.0250(7) Uani 1 1 d . . . . .
H22E H 0.1604 0.4094 0.7551 0.030 Uiso 1 1 calc R U . . .
H22F H 0.0440 0.4171 0.7415 0.030 Uiso 1 1 calc R U . . .
C224 C 0.1382(3) 0.45102(7) 0.74875(8) 0.0262(7) Uani 1 1 d . . . . .
N7 N 0.29925(19) 0.34577(5) 0.54856(6) 0.0168(5) Uani 1 1 d . . . . .
N8 N 0.1521(2) 0.41192(6) 0.70837(6) 0.0213(6) Uani 1 1 d . . . . .
O13 O 0.37422(19) 0.30599(5) 0.47844(6) 0.0310(6) Uani 1 1 d . . . . .
O14 O 0.2917(2) 0.29297(5) 0.52266(6) 0.0312(6) Uani 1 1 d . . . . .
H14A H 0.2969 0.2768 0.5149 0.047 Uiso 1 1 calc R U . . .
O15 O 0.1221(3) 0.45935(6) 0.77529(7) 0.0535(8) Uani 1 1 d . . . . .
O16 O 0.1744(2) 0.46736(5) 0.72611(6) 0.0372(6) Uani 1 1 d . . . . .
H16G H 0.1817 0.4838 0.7330 0.056 Uiso 1 1 calc R U . . .
P13 P 0.38290(6) 0.36205(2) 0.60548(2) 0.01518(15) Uani 1 1 d . . . . .
P14 P 0.13604(6) 0.36891(2) 0.58031(2) 0.01482(15) Uani 1 1 d . . . . .
P15 P 0.06889(6) 0.39349(2) 0.65201(2) 0.01661(16) Uani 1 1 d . . . . .
P16 P 0.31186(6) 0.38466(2) 0.67718(2) 0.01660(16) Uani 1 1 d . . . . .
Rh4 Rh 0.22488(2) 0.37727(2) 0.62870(2) 0.01270(5) Uani 1 1 d . . . . .
C1T C 0.1855(11) 0.4887(3) 0.3359(3) 0.058(4) Uani 0.3686 1 d . U P A 1
H1TA H 0.2464 0.4856 0.3218 0.069 Uiso 0.3686 1 calc R U P A 1
H1TB H 0.2105 0.4853 0.3580 0.069 Uiso 0.3686 1 calc R U P A 1
C1TA C 0.1370(8) 0.49416(16) 0.35272(18) 0.055(2) Uani 0.6314 1 d . U P A 2
H1TC H 0.0826 0.4965 0.3691 0.067 Uiso 0.6314 1 calc R U P A 2
H1TD H 0.2075 0.4900 0.3629 0.067 Uiso 0.6314 1 calc R U P A 2
C225 C 0.1423(5) 0.51878(11) 0.33214(12) 0.0651(15) Uani 1 1 d . . . . .
H22G H 0.1008 0.5247 0.3506 0.078 Uiso 0.3686 1 calc R U P A 1
H22H H 0.2005 0.5324 0.3285 0.078 Uiso 0.3686 1 calc R U P A 1
H22I H 0.1189 0.5356 0.3438 0.078 Uiso 0.6314 1 calc R U P A 2
H22J H 0.2173 0.5218 0.3258 0.078 Uiso 0.6314 1 calc R U P A 2
C227 C 0.1031(4) 0.47104(9) 0.32810(11) 0.0546(13) Uani 1 1 d . . . . .
H22K H 0.0606 0.4666 0.3468 0.066 Uiso 0.3686 1 calc R U P A 1
H22L H 0.1304 0.4533 0.3191 0.066 Uiso 0.3686 1 calc R U P A 1
H22M H 0.1668 0.4625 0.3184 0.066 Uiso 0.6314 1 calc R U P A 2
H22N H 0.0606 0.4561 0.3381 0.066 Uiso 0.6314 1 calc R U P A 2
C228 C 0.0370(3) 0.48672(9) 0.30424(11) 0.0480(11) Uani 1 1 d . . . . .
H22O H 0.0450 0.4784 0.2830 0.058 Uiso 1 1 calc R U . . .
H22P H -0.0398 0.4861 0.3096 0.058 Uiso 1 1 calc R U . . .
O17 O 0.0755(3) 0.51505(6) 0.30485(7) 0.0504(8) Uani 1 1 d . . . . .
C249 C 0.4697(3) 0.24072(9) 0.44413(10) 0.0404(10) Uani 1 1 d . . . . .
H24A H 0.5478 0.2374 0.4427 0.048 Uiso 1 1 calc R U . . .
H24B H 0.4567 0.2522 0.4631 0.048 Uiso 1 1 calc R U . . .
C250 C 0.4274(4) 0.25499(10) 0.41538(12) 0.0577(13) Uani 1 1 d . . . . .
H25C H 0.4641 0.2484 0.3963 0.069 Uiso 1 1 calc R U . . .
H25D H 0.4352 0.2756 0.4171 0.069 Uiso 1 1 calc R U . . .
C251 C 0.3121(4) 0.24649(10) 0.41471(13) 0.0582(13) Uani 1 1 d . . . . .
H25E H 0.2809 0.2474 0.3930 0.070 Uiso 1 1 calc R U . . .
H25F H 0.2696 0.2586 0.4287 0.070 Uiso 1 1 calc R U . . .
C252 C 0.3156(3) 0.21691(8) 0.42657(9) 0.0410(10) Uani 1 1 d . . . . .
H25G H 0.2520 0.2129 0.4393 0.049 Uiso 1 1 calc R U . . .
H25H H 0.3167 0.2036 0.4087 0.049 Uiso 1 1 calc R U . . .
O23 O 0.4122(2) 0.21440(5) 0.44563(6) 0.0325(6) Uani 1 1 d . . . . .
C229 C 0.4942(4) 0.48621(13) 0.22640(12) 0.0673(15) Uani 1 1 d . . . . .
H22Q H 0.4511 0.4886 0.2066 0.081 Uiso 1 1 calc R U . . .
H22R H 0.5424 0.4699 0.2239 0.081 Uiso 1 1 calc R U . . .
C230 C 0.5574(4) 0.51174(12) 0.23323(14) 0.0672(15) Uani 1 1 d . . . . .
H23A H 0.5276 0.5280 0.2214 0.081 Uiso 1 1 calc R U . . .
H23B H 0.6332 0.5091 0.2274 0.081 Uiso 1 1 calc R U . . .
C231 C 0.5494(4) 0.51626(11) 0.26783(14) 0.0684(16) Uani 1 1 d . . . . .
H23C H 0.6155 0.5098 0.2790 0.082 Uiso 1 1 calc R U . . .
H23D H 0.5387 0.5364 0.2725 0.082 Uiso 1 1 calc R U . . .
C232 C 0.4552(4) 0.49953(11) 0.27758(12) 0.0572(13) Uani 1 1 d . . . . .
H23E H 0.4739 0.4882 0.2965 0.069 Uiso 1 1 calc R U . . .
H23F H 0.3948 0.5121 0.2826 0.069 Uiso 1 1 calc R U . . .
O18 O 0.4264(3) 0.48184(8) 0.25195(8) 0.0756(12) Uani 1 1 d . . . . .
C233 C 0.1615(3) 0.53651(8) 0.82295(9) 0.0384(9) Uani 1 1 d . . . . .
H23G H 0.1617 0.5494 0.8413 0.046 Uiso 1 1 calc R U . . .
H23H H 0.2294 0.5391 0.8117 0.046 Uiso 1 1 calc R U . . .
C234 C 0.1508(4) 0.50619(8) 0.83388(10) 0.0427(10) Uani 1 1 d . . . . .
H23I H 0.1932 0.4933 0.8208 0.051 Uiso 1 1 calc R U . . .
H23J H 0.1735 0.5040 0.8563 0.051 Uiso 1 1 calc R U . . .
C235 C 0.0310(3) 0.50117(8) 0.82915(10) 0.0420(10) Uani 1 1 d . . . . .
H23K H 0.0152 0.4810 0.8261 0.050 Uiso 1 1 calc R U . . .
H23L H -0.0094 0.5082 0.8473 0.050 Uiso 1 1 calc R U . . .
C236 C 0.0045(3) 0.51755(8) 0.80007(10) 0.0360(9) Uani 1 1 d . . . . .
H23M H 0.0209 0.5065 0.7810 0.043 Uiso 1 1 calc R U . . .
H23N H -0.0725 0.5227 0.7992 0.043 Uiso 1 1 calc R U . . .
O19 O 0.0708(2) 0.54237(5) 0.80210(6) 0.0350(6) Uani 1 1 d . . . . .
C241 C 0.4943(13) 0.5128(5) 0.5225(6) 0.053(3) Uani 0.5 1 d D . P B -1
H24C H 0.4808 0.5321 0.5147 0.064 Uiso 0.5 1 calc R U P B -1
H24D H 0.4748 0.5118 0.5449 0.064 Uiso 0.5 1 calc R U P B -1
C242 C 0.6025(9) 0.5041(3) 0.4861(3) 0.053(3) Uani 0.5 1 d D . P B -1
H24E H 0.6683 0.4951 0.4784 0.064 Uiso 0.5 1 calc R U P B -1
H24F H 0.6000 0.5235 0.4778 0.064 Uiso 0.5 1 calc R U P B -1
C243 C 0.5092(17) 0.4888(5) 0.4741(5) 0.080(6) Uani 0.5 1 d D U P B -1
H24G H 0.5263 0.4689 0.4699 0.096 Uiso 0.5 1 calc R U P B -1
H24H H 0.4781 0.4975 0.4547 0.096 Uiso 0.5 1 calc R U P B -1
C244 C 0.4321(9) 0.4921(3) 0.5034(4) 0.062(4) Uani 0.5 1 d D U P B -1
H24I H 0.3608 0.4995 0.4968 0.074 Uiso 0.5 1 calc R U P B -1
H24J H 0.4231 0.4742 0.5148 0.074 Uiso 0.5 1 calc R U P B -1
O21 O 0.6073(6) 0.50500(16) 0.51868(18) 0.062(2) Uani 0.5 1 d . . P B -1
O24 O 0.1327(3) 0.25953(11) 0.26975(13) 0.0616(13) Uani 0.5553 1 d G . P C 2
C4U C 0.0737(5) 0.26009(16) 0.23994(11) 0.079(3) Uani 0.5553 1 d G U P . .
H4UA H 0.1217 0.2557 0.2224 0.094 Uiso 0.5553 1 calc R U P C 2
H4UB H 0.0417 0.2789 0.2362 0.094 Uiso 0.5553 1 calc R U P C 2
C3U C -0.0145(6) 0.23774(18) 0.24234(16) 0.076(4) Uani 0.1284 1 d G U P C 2
H3UA H 0.0117 0.2190 0.2360 0.092 Uiso 0.1284 1 calc R U P C 2
H3UB H -0.0786 0.2427 0.2292 0.092 Uiso 0.1284 1 calc R U P C 2
C2U C -0.0383(4) 0.23872(16) 0.27771(18) 0.074(3) Uani 0.5553 1 d G U P . .
H2UA H -0.0870 0.2544 0.2827 0.089 Uiso 0.5553 1 calc R U P C 2
H2UB H -0.0701 0.2209 0.2850 0.089 Uiso 0.5553 1 calc R U P C 2
C1U C 0.0744(4) 0.24328(13) 0.29235(12) 0.053(2) Uani 0.5553 1 d G U P C 2
H1UA H 0.0701 0.2535 0.3126 0.064 Uiso 0.5553 1 calc R U P C 2
H1UB H 0.1103 0.2250 0.2963 0.064 Uiso 0.5553 1 calc R U P C 2
C3VT C -0.0412(4) 0.25542(18) 0.24922(17) 0.058(3) Uani 0.427 1 d G . P C 3
H3VA H -0.0769 0.2736 0.2530 0.069 Uiso 0.427 1 calc R U P C 3
H3VB H -0.0815 0.2455 0.2322 0.069 Uiso 0.427 1 calc R U P C 3
O24A O 0.1523(3) 0.73785(8) 0.26025(9) 0.0616(13) Uani 0.4447 1 d G . P D 1
C1UA C 0.1007(4) 0.75348(8) 0.28480(10) 0.060(3) Uani 0.4447 1 d G . P D 1
H1UC H 0.1444 0.7700 0.2910 0.072 Uiso 0.4447 1 calc R U P D 1
H1UD H 0.0912 0.7415 0.3036 0.072 Uiso 0.4447 1 calc R U P D 1
C2UA C -0.0087(4) 0.76275(9) 0.27099(10) 0.101(4) Uani 0.4447 1 d G U P D 1
H2UC H -0.0377 0.7709 0.2905 0.121 Uiso 0.4447 1 calc R U P D 1
H2UD H 0.0163 0.7793 0.2591 0.121 Uiso 0.4447 1 calc R U P D 1
C3UA C -0.0357(3) 0.73847(9) 0.24821(10) 0.086(3) Uani 0.4447 1 d G U P D 1
H3UC H -0.0862 0.7339 0.2305 0.103 Uiso 0.4447 1 calc R U P D 1
H3UD H -0.0470 0.7238 0.2643 0.103 Uiso 0.4447 1 calc R U P D 1
C4UA C 0.0752(3) 0.73169(8) 0.23526(9) 0.084(4) Uani 0.4447 1 d G U P D 1
H4UC H 0.0793 0.7117 0.2292 0.101 Uiso 0.4447 1 calc R U P D 1
H4UD H 0.0892 0.7433 0.2165 0.101 Uiso 0.4447 1 calc R U P D 1
C1O C 0.4803(4) 0.48108(9) 0.00932(7) 0.117(9) Uani 0.5 1 d G . P D -1
H1OA H 0.4916 0.4617 0.0015 0.140 Uiso 0.5 1 calc R U P D -1
H1OB H 0.4126 0.4813 0.0211 0.140 Uiso 0.5 1 calc R U P D -1
C1M C 0.4720(4) 0.49780(9) -0.01409(7) 0.074(3) Uani 0.5 1 d G . P D -1
H1MA H 0.3959 0.5033 -0.0172 0.089 Uiso 0.5 1 calc R U P D -1
H1MB H 0.4944 0.4879 -0.0334 0.089 Uiso 0.5 1 calc R U P D -1
C1N C 0.5370(4) 0.52314(9) -0.00993(6) 0.068(5) Uani 0.5 1 d G . P D -1
H1NA H 0.4939 0.5390 -0.0022 0.081 Uiso 0.5 1 calc R U P D -1
H1NB H 0.5715 0.5286 -0.0298 0.081 Uiso 0.5 1 calc R U P D -1
O1D O 0.6226(4) 0.51303(9) 0.01581(6) 0.0565(17) Uani 0.5 1 d G . P D -1
C1P C 0.5780(4) 0.48972(8) 0.03260(7) 0.059(3) Uani 0.5 1 d G . P D -1
H1PA H 0.5525 0.4955 0.0536 0.071 Uiso 0.5 1 calc R U P D -1
H1PB H 0.6304 0.4742 0.0352 0.071 Uiso 0.5 1 calc R U P D -1
C237 C 0.9123(3) 0.48534(8) 0.51685(7) 0.056(3) Uani 0.5 1 d G . P D -1
H23O H 0.8329 0.4864 0.5159 0.068 Uiso 0.5 1 calc R U P D -1
H23P H 0.9334 0.4665 0.5245 0.068 Uiso 0.5 1 calc R U P D -1
C238 C 1.0571(3) 0.51115(9) 0.52821(7) 0.056(3) Uani 0.5 1 d G . P D -1
H23Q H 1.1064 0.4966 0.5369 0.067 Uiso 0.5 1 calc R U P D -1
H23R H 1.0822 0.5298 0.5357 0.067 Uiso 0.5 1 calc R U P D -1
C239 C 0.9571(3) 0.49049(8) 0.48408(7) 0.053(3) Uani 0.5 1 d G . P D -1
H23S H 0.9040 0.4999 0.4699 0.064 Uiso 0.5 1 calc R U P D -1
H23T H 0.9810 0.4728 0.4742 0.064 Uiso 0.5 1 calc R U P D -1
C240 C 1.0537(3) 0.51013(9) 0.49272(7) 0.060(3) Uani 0.5 1 d G . P D -1
H24K H 1.1214 0.5024 0.4847 0.072 Uiso 0.5 1 calc R U P D -1
H24L H 1.0423 0.5291 0.4837 0.072 Uiso 0.5 1 calc R U P D -1
O20 O 0.9544(3) 0.50626(9) 0.53752(7) 0.0419(14) Uani 0.5 1 d G . P D -1
O38A O 0.0176(3) 0.76964(15) 0.49965(16) 0.116(2) Uani 0.3928 1 d G . P E 2
C1VA C 0.0585(2) 0.75273(14) 0.47439(14) 0.147(8) Uani 0.3928 1 d G U P E 2
H1VA H 0.1367 0.7557 0.4725 0.176 Uiso 0.3928 1 calc R U P E 2
H1VB H 0.0225 0.7578 0.4541 0.176 Uiso 0.3928 1 calc R U P E 2
C2VA C 0.0349(2) 0.72209(14) 0.48289(15) 0.151(7) Uani 0.3928 1 d G U P E 2
H2VA H 0.0890 0.7092 0.4742 0.182 Uiso 0.3928 1 calc R U P E 2
H2VB H -0.0375 0.7163 0.4753 0.182 Uiso 0.3928 1 calc R U P E 2
C3VA C 0.0424(3) 0.72306(16) 0.51913(15) 0.153(7) Uani 0.3928 1 d G U P E 2
H3VC H 0.0010 0.7076 0.5286 0.184 Uiso 0.3928 1 calc R U P E 2
H3VD H 0.1179 0.7221 0.5270 0.184 Uiso 0.3928 1 calc R U P E 2
C4VA C -0.0078(3) 0.75180(16) 0.52590(16) 0.149(8) Uani 0.3928 1 d G U P E 2
H4VA H -0.0865 0.7501 0.5278 0.179 Uiso 0.3928 1 calc R U P E 2
H4VB H 0.0225 0.7597 0.5458 0.179 Uiso 0.3928 1 calc R U P E 2
S4A S 0.81878(9) 0.73735(2) 0.38084(3) 0.0414(14) Uani 0.2825 1 d G U P E 1
O36A O 0.81618(12) 0.71764(3) 0.40710(4) 0.094(5) Uani 0.2825 1 d G U P E 1
O35A O 0.80962(12) 0.72384(4) 0.35076(4) 0.084(4) Uani 0.2825 1 d G U P E 1
O37A O 0.74747(13) 0.76152(3) 0.38277(5) 0.0399(9) Uani 0.2825 1 d G U P E 1
C4TA C 0.94190(11) 0.75334(3) 0.38043(4) 0.0448(13) Uani 0.2825 1 d G U P E 1
F12A F 0.95499(15) 0.77286(3) 0.36163(6) 0.080(4) Uani 0.2825 1 d G U P E 1
F10A F 0.96677(15) 0.76332(5) 0.40964(5) 0.079(3) Uani 0.2825 1 d G U P E 1
F11A F 1.02482(9) 0.73459(4) 0.37663(5) 0.038(3) Uani 0.2825 1 d G U P E 1
S4 S 0.80442(9) 0.73476(2) 0.38531(3) 0.0506(7) Uani 0.7175 1 d G U P E 2
O37 O 0.72540(11) 0.75169(4) 0.37299(4) 0.126(3) Uani 0.7175 1 d G U P E 2
O35 O 0.82245(12) 0.73487(5) 0.41927(3) 0.115(3) Uani 0.7175 1 d G U P E 2
O36 O 0.80944(13) 0.70677(3) 0.37332(5) 0.0399(9) Uani 0.7175 1 d G U P E 2
C4TB C 0.92473(11) 0.75050(3) 0.37224(4) 0.0448(13) Uani 0.7175 1 d G . P E 2
F10 F 1.01253(9) 0.73753(4) 0.38310(4) 0.137(3) Uani 0.7175 1 d G . P E 2
F11 F 0.93119(13) 0.75045(5) 0.34061(4) 0.0581(10) Uani 0.7175 1 d G . P E 2
F12 F 0.93669(16) 0.77771(3) 0.38005(7) 0.125(3) Uani 0.7175 1 d G . P E 2
O38 O 0.09692(15) 0.70070(2) 0.49700(3) 0.116(2) Uani 0.6072 1 d G . P F -1
C4V C 0.12728(16) 0.72929(2) 0.49018(3) 0.255(14) Uani 0.6072 1 d G . P F -1
H4VC H 0.1530 0.7308 0.4683 0.306 Uiso 0.6072 1 calc R U P F -1
H4VD H 0.1853 0.7356 0.5049 0.306 Uiso 0.6072 1 calc R U P F -1
C3V C 0.02625(17) 0.74719(2) 0.49421(3) 0.175(9) Uani 0.6072 1 d G . P F -1
H3VE H -0.0179 0.7480 0.4745 0.210 Uiso 0.6072 1 calc R U P F -1
H3VF H 0.0446 0.7665 0.5010 0.210 Uiso 0.6072 1 calc R U P F -1
C2V C -0.03123(17) 0.73103(2) 0.52023(3) 0.166(8) Uani 0.6072 1 d G . P F -1
H2VC H -0.0013 0.7358 0.5414 0.200 Uiso 0.6072 1 calc R U P F -1
H2VD H -0.1094 0.7348 0.5196 0.200 Uiso 0.6072 1 calc R U P F -1
C1V C -0.00681(16) 0.70050(2) 0.51135(3) 0.161(8) Uani 0.6072 1 d G . P F -1
H1VC H -0.0053 0.6884 0.5304 0.194 Uiso 0.6072 1 calc R U P F -1
H1VD H -0.0623 0.6932 0.4963 0.194 Uiso 0.6072 1 calc R U P F -1
C245 C 0.66151(9) 0.23156(2) 0.57280(2) 0.0551(13) Uani 1 1 d G . . . .
H24M H 0.7286 0.2291 0.5611 0.066 Uiso 1 1 calc R U . . .
H24N H 0.6588 0.2172 0.5896 0.066 Uiso 1 1 calc R U . . .
C246 C 0.65651(9) 0.26066(2) 0.58679(2) 0.0615(15) Uani 1 1 d G . . . .
H24O H 0.6853 0.2609 0.6088 0.074 Uiso 1 1 calc R U . . .
H24P H 0.6969 0.2743 0.5741 0.074 Uiso 1 1 calc R U . . .
C247 C 0.53869(9) 0.26698(2) 0.58557(2) 0.0509(12) Uani 1 1 d G . . . .
H24Q H 0.5023 0.2589 0.6039 0.061 Uiso 1 1 calc R U . . .
H24R H 0.5253 0.2875 0.5849 0.061 Uiso 1 1 calc R U . . .
C248 C 0.50292(8) 0.25338(2) 0.55607(2) 0.0455(11) Uani 1 1 d G . . . .
H24S H 0.4270 0.2474 0.5573 0.055 Uiso 1 1 calc R U . . .
H24T H 0.5097 0.2664 0.5380 0.055 Uiso 1 1 calc R U . . .
O22 O 0.57180(8) 0.22928(2) 0.55229(2) 0.0454(7) Uani 1 1 d G . . . .
C259 C 0.88881(7) 0.24068(2) 0.37994(2) 0.0715(17) Uani 1 1 d G . . . .
O32 O 0.69108(7) 0.23993(2) 0.36626(2) 0.145(3) Uani 1 1 d G . . . .
O33 O 0.77746(6) 0.28438(2) 0.37323(2) 0.0554(9) Uani 1 1 d G . . . .
O34 O 0.74355(6) 0.25588(2) 0.41755(2) 0.0764(12) Uani 1 1 d G . . . .
F7 F 0.91515(7) 0.24069(2) 0.34925(2) 0.0933(11) Uani 1 1 d G . . . .
F8 F 0.96511(6) 0.25355(2) 0.39462(2) 0.163(2) Uani 1 1 d G . . . .
F9 F 0.88882(8) 0.21413(2) 0.38690(2) 0.201(3) Uani 1 1 d G . . . .
S3 S 0.76001(6) 0.25649(2) 0.38458(2) 0.0402(2) Uani 1 1 d G . . . .
C1S C 0.41481(8) 0.48666(2) 0.12152(2) 0.057(2) Uani 0.6181 1 d DG U P F 1
O25 O 0.30276(8) 0.53040(2) 0.12831(2) 0.0486(10) Uani 0.6181 1 d DG . P F 1
O26 O 0.27222(7) 0.49455(2) 0.16539(2) 0.0567(13) Uani 0.6181 1 d DG . P F 1
O27 O 0.20951(9) 0.48821(2) 0.11305(2) 0.0832(19) Uani 0.6181 1 d DG . P F 1
F1 F 0.50748(8) 0.49397(2) 0.13582(2) 0.127(3) Uani 0.6181 1 d DG . P F 1
F2 F 0.43185(9) 0.49171(2) 0.09129(2) 0.0571(11) Uani 0.6181 1 d DG . P F 1
F3 F 0.40942(9) 0.45860(2) 0.12298(2) 0.121(3) Uani 0.6181 1 d DG . P F 1
S1 S 0.28844(8) 0.50144(2) 0.13358(2) 0.0401(4) Uani 0.6181 1 d DG . P F 1
C258 C 0.75941(6) 0.50595(2) 0.37238(2) 0.0513(12) Uani 1 1 d G . . . .
O29 O 0.58115(6) 0.49681(2) 0.34745(2) 0.122(2) Uani 1 1 d G . . . .
O30 O 0.60128(7) 0.49164(2) 0.40318(2) 0.0805(13) Uani 1 1 d G . . . .
O31 O 0.67870(5) 0.45753(2) 0.36880(2) 0.0637(10) Uani 1 1 d G . . . .
F4 F 0.74149(7) 0.53387(2) 0.37501(2) 0.0713(9) Uani 1 1 d G . . . .
F5 F 0.82847(7) 0.49947(2) 0.39451(2) 0.139(2) Uani 1 1 d G . . . .
F6 F 0.81069(6) 0.50303(2) 0.34565(2) 0.1302(19) Uani 1 1 d G . . . .
S2 S 0.64042(6) 0.48587(2) 0.37272(2) 0.0410(2) Uani 1 1 d G . . . .
C1SA C 0.42950(8) 0.49895(2) 0.12052(2) 0.092(7) Uani 0.3819 1 d DG U P F 2
O25A O 0.29722(8) 0.45989(2) 0.12905(2) 0.0486(10) Uani 0.3819 1 d DG . P F 2
O26A O 0.23272(9) 0.50333(2) 0.10856(2) 0.0567(13) Uani 0.3819 1 d DG . P F 2
O27A O 0.31283(7) 0.49866(2) 0.16453(2) 0.0832(19) Uani 0.3819 1 d DG . P F 2
F1A F 0.46421(9) 0.48936(2) 0.09392(2) 0.127(3) Uani 0.3819 1 d DG . P F 2
F2A F 0.48608(8) 0.49072(2) 0.14548(2) 0.0571(11) Uani 0.3819 1 d DG . P F 2
F3A F 0.45247(9) 0.52589(2) 0.11998(2) 0.118(4) Uani 0.3819 1 d DG . P F 2
S1A S 0.29813(8) 0.48953(2) 0.13205(2) 0.0401(4) Uani 0.3819 1 d DG . P F 2

loop_
_atom_site_aniso_label
_atom_site_aniso_U_11
_atom_site_aniso_U_22
_atom_site_aniso_U_33
_atom_site_aniso_U_23
_atom_site_aniso_U_13
_atom_site_aniso_U_12
C1 0.0226(15) 0.0288(18) 0.0146(16) 0.0044(13) -0.0002(12) -0.0121(13)
C2 0.0331(18) 0.0270(18) 0.0211(18) 0.0049(14) -0.0041(14) -0.0093(14)
C3 0.056(3) 0.031(2) 0.027(2) 0.0001(16) -0.0069(18) -0.0201(18)
C4 0.045(2) 0.058(3) 0.030(2) 0.004(2) -0.0101(18) -0.033(2)
C5 0.0249(18) 0.068(3) 0.030(2) 0.005(2) -0.0033(15) -0.0191(18)
C6 0.0238(17) 0.049(2) 0.0221(18) 0.0019(16) -0.0008(14) -0.0120(16)
C7 0.0140(13) 0.0268(17) 0.0172(15) -0.0005(13) 0.0001(11) -0.0043(12)
C8 0.0279(17) 0.0323(19) 0.0214(18) 0.0051(14) 0.0057(13) -0.0049(14)
C9 0.0260(17) 0.044(2) 0.0227(18) -0.0032(16) 0.0089(14) -0.0012(15)
C10 0.0295(18) 0.036(2) 0.030(2) -0.0079(16) 0.0065(15) 0.0005(15)
C11 0.034(2) 0.031(2) 0.041(2) 0.0010(17) 0.0132(17) 0.0020(16)
C12 0.0234(16) 0.0305(19) 0.0262(19) 0.0027(15) 0.0059(13) -0.0038(14)
C13 0.0211(15) 0.0232(16) 0.0108(15) 0.0052(12) -0.0003(11) 0.0017(12)
C14 0.0303(18) 0.0280(19) 0.0245(18) 0.0010(14) 0.0038(14) 0.0029(14)
C15 0.042(2) 0.029(2) 0.034(2) 0.0039(16) 0.0088(17) 0.0131(16)
C16 0.0273(19) 0.055(3) 0.029(2) 0.0123(18) 0.0060(15) 0.0187(18)
C17 0.0197(16) 0.057(3) 0.026(2) 0.0067(18) -0.0047(14) 0.0025(16)
C18 0.0200(15) 0.0315(19) 0.0189(17) 0.0009(14) -0.0044(12) -0.0002(13)
C19 0.0183(14) 0.0197(16) 0.0181(16) -0.0009(12) 0.0011(12) -0.0024(12)
C20 0.0319(18) 0.0244(18) 0.0219(18) -0.0032(14) -0.0045(14) 0.0007(14)
C21 0.051(2) 0.035(2) 0.026(2) -0.0105(17) -0.0053(17) 0.0029(18)
C22 0.062(3) 0.034(2) 0.045(3) -0.020(2) -0.003(2) 0.011(2)
C23 0.049(2) 0.029(2) 0.047(3) -0.0036(18) -0.002(2) 0.0134(18)
C24 0.0260(17) 0.0299(19) 0.0259(19) -0.0011(15) -0.0006(14) 0.0049(14)
C25 0.0275(16) 0.0187(16) 0.0161(16) 0.0036(12) -0.0027(12) -0.0071(13)
C26 0.0185(14) 0.0244(16) 0.0112(15) 0.0048(12) -0.0011(11) -0.0024(12)
C27 0.0232(16) 0.0226(17) 0.0248(18) 0.0048(14) -0.0008(13) 0.0034(13)
C28 0.0288(17) 0.0256(18) 0.0218(18) 0.0054(14) -0.0006(14) -0.0019(14)
C29 0.0130(13) 0.0339(18) 0.0160(16) -0.0018(14) -0.0030(11) -0.0008(13)
C30 0.0157(15) 0.045(2) 0.0225(18) 0.0032(15) 0.0006(12) -0.0002(14)
C31 0.0167(16) 0.077(3) 0.0218(19) -0.0030(19) 0.0024(13) 0.0031(17)
C32 0.0245(18) 0.062(3) 0.038(2) -0.026(2) 0.0006(16) 0.0078(18)
C33 0.032(2) 0.034(2) 0.054(3) -0.0126(19) 0.0024(18) 0.0039(16)
C34 0.0260(17) 0.0286(19) 0.030(2) -0.0020(15) 0.0025(14) -0.0011(14)
C35 0.0185(14) 0.0291(18) 0.0145(16) 0.0054(13) -0.0013(12) -0.0084(13)
C36 0.0213(16) 0.0317(19) 0.0240(18) 0.0039(15) -0.0054(13) -0.0069(14)
C37 0.0237(17) 0.045(2) 0.0265(19) 0.0059(17) -0.0085(14) -0.0074(15)
C38 0.0308(19) 0.046(2) 0.025(2) 0.0043(17) -0.0098(15) -0.0174(17)
C39 0.044(2) 0.033(2) 0.0226(19) -0.0022(16) -0.0080(16) -0.0098(17)
C40 0.0265(17) 0.0321(19) 0.0206(18) 0.0002(14) -0.0047(13) -0.0046(14)
C41 0.0181(14) 0.0184(15) 0.0159(15) 0.0007(12) 0.0020(11) -0.0008(11)
C42 0.0320(17) 0.0187(16) 0.0159(16) -0.0015(13) -0.0026(13) 0.0007(13)
C43 0.047(2) 0.0274(19) 0.0188(18) -0.0061(14) -0.0021(15) -0.0006(16)
C44 0.052(2) 0.0221(19) 0.039(2) -0.0101(17) 0.0013(19) 0.0033(17)
C45 0.045(2) 0.0204(18) 0.044(2) 0.0011(17) -0.0048(18) 0.0067(16)
C46 0.0269(17) 0.0226(17) 0.0251(18) 0.0040(14) -0.0048(14) 0.0005(13)
C47 0.0179(14) 0.0230(16) 0.0111(14) 0.0017(12) 0.0013(11) -0.0002(12)
C48 0.0202(16) 0.0275(18) 0.036(2) -0.0077(15) -0.0013(14) -0.0034(13)
C49 0.0248(18) 0.032(2) 0.058(3) -0.0112(19) -0.0002(17) 0.0051(15)
C50 0.0169(15) 0.037(2) 0.040(2) -0.0074(17) -0.0013(14) 0.0042(14)
C51 0.0192(15) 0.034(2) 0.0243(18) -0.0016(15) -0.0022(13) -0.0037(13)
C52 0.0205(15) 0.0203(16) 0.0216(17) -0.0024(13) -0.0011(12) -0.0034(12)
C53 0.0169(14) 0.0194(15) 0.0130(15) 0.0018(12) -0.0003(11) -0.0013(11)
C54 0.0220(15) 0.0211(16) 0.0175(16) 0.0040(13) -0.0019(12) -0.0060(12)
C55 0.0301(17) 0.0204(16) 0.0212(17) 0.0038(13) -0.0033(13) 0.0011(13)
C56 0.046(2) 0.0218(18) 0.0194(18) 0.0096(14) -0.0015(15) -0.0033(16)
N1 0.0233(13) 0.0187(13) 0.0154(13) 0.0043(10) -0.0023(10) -0.0025(10)
N2 0.0199(12) 0.0169(13) 0.0134(13) 0.0024(10) -0.0014(10) -0.0026(10)
O1 0.0260(12) 0.0279(13) 0.0312(14) 0.0064(11) 0.0069(10) 0.0036(10)
O2 0.088(3) 0.0336(16) 0.061(2) 0.0297(15) 0.0427(18) 0.0222(16)
O3 0.0513(17) 0.0309(14) 0.0294(15) 0.0024(11) 0.0163(12) -0.0003(12)
O4 0.104(3) 0.0365(17) 0.0391(19) 0.0197(14) 0.0292(18) 0.0185(17)
P1 0.0164(4) 0.0208(4) 0.0118(4) 0.0028(3) -0.0007(3) -0.0053(3)
P2 0.0142(3) 0.0197(4) 0.0112(4) 0.0018(3) -0.0015(3) -0.0029(3)
P3 0.0147(3) 0.0210(4) 0.0129(4) 0.0028(3) -0.0011(3) -0.0034(3)
P4 0.0133(3) 0.0169(4) 0.0111(4) 0.0007(3) -0.0013(3) -0.0016(3)
Rh1 0.01281(10) 0.01769(12) 0.00946(11) 0.00151(9) -0.00087(8) -0.00287(8)
C57 0.0196(15) 0.0256(17) 0.0149(16) -0.0018(13) -0.0012(12) 0.0046(12)
C58 0.0280(17) 0.0277(18) 0.0227(18) -0.0007(14) -0.0045(14) 0.0002(14)
C59 0.046(2) 0.033(2) 0.028(2) 0.0041(16) -0.0068(17) 0.0064(17)
C60 0.034(2) 0.045(2) 0.027(2) 0.0005(17) -0.0112(15) 0.0172(17)
C61 0.0211(16) 0.046(2) 0.030(2) -0.0025(17) -0.0050(14) 0.0067(15)
C62 0.0211(16) 0.035(2) 0.0205(17) 0.0019(14) -0.0016(13) 0.0026(14)
C63 0.0119(13) 0.0209(15) 0.0183(15) 0.0009(12) 0.0001(11) 0.0005(11)
C64 0.0139(13) 0.0283(17) 0.0186(16) -0.0034(13) -0.0004(11) 0.0031(12)
C65 0.0162(14) 0.045(2) 0.0181(17) 0.0043(15) 0.0019(12) 0.0007(14)
C66 0.0238(17) 0.036(2) 0.031(2) 0.0105(16) 0.0024(14) -0.0043(15)
C67 0.0313(19) 0.0253(19) 0.040(2) 0.0026(16) 0.0052(16) -0.0045(15)
C68 0.0217(15) 0.0266(18) 0.0220(17) -0.0010(14) 0.0035(13) -0.0007(13)
C69 0.0152(13) 0.0239(16) 0.0114(14) -0.0007(12) -0.0006(11) -0.0028(11)
C70 0.0200(15) 0.0295(18) 0.0261(18) 0.0067(14) 0.0005(13) -0.0015(13)
C71 0.0257(18) 0.032(2) 0.047(2) 0.0095(18) 0.0005(16) -0.0102(15)
C72 0.0184(16) 0.048(2) 0.032(2) -0.0008(17) -0.0001(14) -0.0098(15)
C73 0.0175(15) 0.044(2) 0.0222(18) 0.0047(15) -0.0055(13) 0.0014(14)
C74 0.0200(15) 0.0298(18) 0.0205(17) 0.0037(14) -0.0015(12) -0.0013(13)
C75 0.0156(14) 0.0185(15) 0.0199(16) 0.0010(12) 0.0027(11) 0.0007(11)
C76 0.0277(17) 0.0236(17) 0.0190(17) 0.0023(13) -0.0031(13) -0.0028(13)
C77 0.038(2) 0.0305(19) 0.0199(18) 0.0094(15) -0.0003(15) -0.0047(15)
C78 0.043(2) 0.0236(19) 0.033(2) 0.0109(16) -0.0013(17) -0.0049(16)
C79 0.044(2) 0.0233(19) 0.032(2) -0.0028(16) -0.0029(17) -0.0087(16)
C80 0.0267(16) 0.0257(18) 0.0172(16) 0.0000(13) 0.0014(13) -0.0040(13)
C81 0.0213(15) 0.0163(15) 0.0178(16) -0.0003(12) -0.0030(12) -0.0009(12)
C82 0.0159(14) 0.0232(16) 0.0137(15) 0.0005(12) -0.0004(11) 0.0004(12)
C83 0.0260(16) 0.0186(16) 0.0187(16) -0.0035(13) 0.0006(13) -0.0061(12)
C84 0.0278(16) 0.0194(16) 0.0170(16) 0.0013(13) -0.0031(13) -0.0036(13)
C85 0.0105(13) 0.0369(19) 0.0138(15) 0.0014(13) -0.0007(11) 0.0030(12)
C86 0.0196(15) 0.048(2) 0.0196(17) -0.0048(16) -0.0015(13) 0.0046(15)
C87 0.0160(15) 0.073(3) 0.0178(18) -0.0009(18) 0.0017(13) -0.0011(17)
C88 0.0230(18) 0.071(3) 0.027(2) 0.019(2) 0.0035(15) -0.0125(18)
C89 0.0300(19) 0.043(2) 0.044(2) 0.0116(19) 0.0074(17) -0.0068(17)
C90 0.0209(16) 0.035(2) 0.0249(18) 0.0016(15) 0.0052(13) -0.0029(14)
C91 0.0201(15) 0.0305(18) 0.0141(16) -0.0047(13) -0.0016(12) 0.0070(13)
C92 0.0236(16) 0.034(2) 0.0230(18) -0.0020(15) -0.0047(13) 0.0045(14)
C93 0.0226(17) 0.050(2) 0.027(2) -0.0035(17) -0.0065(14) 0.0059(16)
C94 0.033(2) 0.047(2) 0.026(2) -0.0005(17) -0.0076(15) 0.0165(17)
C95 0.041(2) 0.034(2) 0.027(2) 0.0066(16) -0.0020(16) 0.0077(17)
C96 0.0272(17) 0.0332(19) 0.0188(17) -0.0010(14) -0.0014(13) 0.0050(14)
C97 0.0190(15) 0.0279(18) 0.0180(16) 0.0039(13) -0.0001(12) -0.0031(13)
C98 0.037(2) 0.036(2) 0.0203(18) 0.0058(15) -0.0050(15) -0.0075(16)
C99 0.057(3) 0.042(2) 0.024(2) 0.0149(18) -0.0089(18) -0.011(2)
C100 0.078(3) 0.039(3) 0.046(3) 0.023(2) -0.020(2) -0.023(2)
C101 0.068(3) 0.034(2) 0.048(3) 0.011(2) -0.015(2) -0.026(2)
C102 0.0317(18) 0.033(2) 0.027(2) 0.0038(16) -0.0051(15) -0.0098(15)
C103 0.0185(14) 0.0224(16) 0.0137(15) -0.0029(12) -0.0002(11) -0.0016(12)
C104 0.0174(15) 0.0315(19) 0.0232(17) 0.0015(14) -0.0026(12) -0.0003(13)
C105 0.0167(15) 0.040(2) 0.032(2) 0.0015(16) -0.0060(13) -0.0007(14)
C106 0.0230(17) 0.048(2) 0.034(2) 0.0002(18) 0.0000(15) -0.0126(16)
C107 0.034(2) 0.031(2) 0.041(2) 0.0067(17) 0.0027(17) -0.0087(16)
C108 0.0240(16) 0.0283(18) 0.0276(19) 0.0027(15) 0.0016(14) -0.0004(14)
C109 0.0183(14) 0.0273(17) 0.0159(16) -0.0025(13) -0.0012(12) 0.0027(12)
C110 0.0251(16) 0.0256(17) 0.0178(16) -0.0042(13) -0.0045(13) 0.0044(13)
C111 0.0259(16) 0.0286(18) 0.0178(17) -0.0042(14) -0.0019(13) -0.0017(14)
C112 0.0341(19) 0.0260(18) 0.0205(18) -0.0039(14) -0.0002(14) 0.0032(15)
N3 0.0199(12) 0.0180(13) 0.0162(13) -0.0017(10) -0.0016(10) -0.0025(10)
N4 0.0217(13) 0.0240(14) 0.0170(14) -0.0045(11) -0.0036(10) 0.0015(11)
O5 0.0642(18) 0.0175(13) 0.0281(14) -0.0018(10) 0.0106(13) -0.0022(12)
O6 0.0396(14) 0.0204(12) 0.0284(14) -0.0070(10) 0.0127(11) -0.0063(10)
O7 0.0309(13) 0.0372(15) 0.0253(13) -0.0014(11) 0.0043(10) -0.0027(11)
O8 0.0576(19) 0.0346(15) 0.0288(15) -0.0137(12) 0.0099(13) -0.0104(13)
P5 0.0143(3) 0.0194(4) 0.0125(4) -0.0008(3) -0.0003(3) 0.0003(3)
P6 0.0124(3) 0.0172(4) 0.0125(4) 0.0000(3) -0.0014(3) -0.0007(3)
P7 0.0155(4) 0.0247(4) 0.0130(4) -0.0020(3) -0.0011(3) 0.0034(3)
P8 0.0134(3) 0.0230(4) 0.0126(4) -0.0009(3) -0.0009(3) 0.0002(3)
Rh2 0.01172(10) 0.01875(11) 0.01025(11) -0.00042(9) -0.00038(8) -0.00030(8)
C113 0.0183(14) 0.0252(17) 0.0146(15) 0.0047(13) -0.0015(11) -0.0069(12)
C114 0.0236(16) 0.0306(19) 0.0197(17) 0.0012(14) 0.0004(13) -0.0073(14)
C115 0.037(2) 0.035(2) 0.0172(17) -0.0037(15) -0.0031(14) -0.0085(16)
C116 0.0306(19) 0.041(2) 0.028(2) 0.0042(17) -0.0111(15) -0.0149(16)
C117 0.0206(16) 0.044(2) 0.029(2) 0.0040(17) -0.0057(14) -0.0070(15)
C118 0.0211(15) 0.0301(18) 0.0199(17) 0.0016(14) -0.0010(12) -0.0032(13)
C119 0.0128(13) 0.0311(18) 0.0141(15) -0.0036(13) -0.0006(11) -0.0023(12)
C120 0.0176(15) 0.047(2) 0.0201(17) 0.0013(16) 0.0009(12) -0.0040(15)
C121 0.0173(16) 0.075(3) 0.0205(19) -0.0061(19) 0.0004(13) 0.0022(17)
C122 0.0271(19) 0.075(3) 0.033(2) -0.025(2) -0.0002(16) 0.015(2)
C123 0.036(2) 0.042(2) 0.049(3) -0.017(2) -0.0008(19) 0.0092(18)
C124 0.0245(17) 0.0317(19) 0.0264(19) -0.0056(15) 0.0011(14) -0.0008(14)
C125 0.0146(13) 0.0263(17) 0.0136(15) 0.0053(12) -0.0021(11) 0.0014(12)
C126 0.0214(15) 0.0290(18) 0.0221(17) 0.0028(14) 0.0030(13) 0.0042(13)
C127 0.0305(19) 0.039(2) 0.036(2) 0.0094(17) 0.0053(16) 0.0148(16)
C128 0.0191(17) 0.060(3) 0.033(2) 0.0144(19) 0.0013(15) 0.0137(17)
C129 0.0183(16) 0.052(2) 0.036(2) 0.0046(19) -0.0042(14) -0.0004(16)
C130 0.0215(16) 0.0308(18) 0.0242(18) 0.0007(15) -0.0027(13) -0.0034(14)
C131 0.0187(14) 0.0185(15) 0.0148(15) -0.0014(12) 0.0007(11) -0.0015(11)
C132 0.0366(19) 0.0218(17) 0.0178(17) 0.0004(13) -0.0060(14) 0.0038(14)
C133 0.046(2) 0.0287(19) 0.0199(18) -0.0078(15) -0.0042(15) 0.0017(16)
C134 0.047(2) 0.0211(18) 0.034(2) -0.0086(16) 0.0021(17) 0.0026(16)
C135 0.042(2) 0.0186(17) 0.034(2) 0.0022(15) 0.0005(17) 0.0056(15)
C136 0.0231(16) 0.0228(17) 0.0231(18) 0.0052(14) -0.0020(13) 0.0011(13)
C137 0.0229(15) 0.0198(16) 0.0182(16) 0.0026(13) -0.0019(12) -0.0031(12)
C138 0.0166(14) 0.0226(16) 0.0132(15) 0.0038(12) -0.0009(11) -0.0012(12)
C139 0.0290(17) 0.0210(17) 0.0208(17) 0.0034(13) -0.0003(13) 0.0026(13)
C140 0.0331(18) 0.0194(17) 0.0222(18) 0.0033(13) 0.0008(14) -0.0037(14)
C141 0.0121(13) 0.0240(16) 0.0183(16) -0.0003(13) -0.0010(11) -0.0013(12)
C142 0.0167(14) 0.0280(18) 0.0241(17) 0.0019(14) 0.0038(12) -0.0022(12)
C143 0.0229(16) 0.035(2) 0.0231(18) -0.0026(15) 0.0059(13) -0.0003(14)
C144 0.0169(15) 0.0310(19) 0.036(2) -0.0086(16) -0.0012(14) 0.0023(13)
C145 0.0251(17) 0.0224(17) 0.036(2) 0.0033(15) -0.0010(14) 0.0011(13)
C146 0.0182(15) 0.0283(18) 0.0191(17) 0.0030(13) 0.0011(12) -0.0018(13)
C147 0.0179(14) 0.0260(17) 0.0186(16) 0.0024(13) 0.0008(12) -0.0075(12)
C148 0.0278(17) 0.0270(18) 0.0206(17) 0.0020(14) 0.0016(13) -0.0076(14)
C149 0.044(2) 0.034(2) 0.026(2) -0.0040(16) -0.0007(16) -0.0167(17)
C150 0.035(2) 0.055(3) 0.034(2) -0.003(2) -0.0060(17) -0.0270(19)
C151 0.0189(17) 0.064(3) 0.032(2) -0.004(2) -0.0010(15) -0.0114(17)
C152 0.0191(16) 0.046(2) 0.0232(18) -0.0056(16) 0.0001(13) -0.0052(15)
C153 0.0153(14) 0.0253(17) 0.0160(15) 0.0017(13) -0.0005(11) -0.0051(12)
C154 0.0245(16) 0.0245(17) 0.0178(16) 0.0030(13) -0.0036(12) -0.0034(13)
C155 0.0313(18) 0.0332(19) 0.0145(16) -0.0031(14) -0.0005(13) -0.0084(15)
C156 0.0312(18) 0.0248(18) 0.0279(19) -0.0082(15) 0.0048(14) -0.0044(14)
C157 0.0272(17) 0.0221(17) 0.0255(18) -0.0016(14) 0.0018(14) 0.0013(13)
C158 0.0224(15) 0.0250(17) 0.0136(15) 0.0011(13) 0.0005(12) -0.0008(12)
C159 0.0176(14) 0.0302(18) 0.0140(15) 0.0078(13) 0.0002(11) 0.0008(12)
C160 0.0187(15) 0.039(2) 0.0195(17) 0.0067(15) -0.0018(12) -0.0048(14)
C161 0.0173(15) 0.052(2) 0.0255(19) 0.0097(17) -0.0040(13) -0.0040(15)
C162 0.0187(17) 0.059(3) 0.037(2) 0.010(2) 0.0002(15) 0.0066(17)
C163 0.031(2) 0.045(2) 0.042(2) -0.0025(19) 0.0063(17) 0.0130(17)
C164 0.0250(17) 0.038(2) 0.028(2) -0.0007(16) 0.0015(14) 0.0035(15)
C165 0.0209(15) 0.0217(16) 0.0142(15) 0.0026(12) 0.0006(12) -0.0001(12)
C166 0.0196(14) 0.0197(16) 0.0163(15) 0.0015(12) 0.0032(12) -0.0015(12)
C167 0.0298(17) 0.0221(17) 0.0209(17) 0.0040(13) 0.0060(13) -0.0004(13)
C168 0.0178(15) 0.036(2) 0.0165(16) 0.0009(14) 0.0027(12) -0.0052(13)
N5 0.0225(13) 0.0166(13) 0.0177(14) 0.0051(10) -0.0010(10) 0.0010(10)
N6 0.0206(12) 0.0187(13) 0.0135(13) 0.0032(10) 0.0035(10) -0.0002(10)
O9 0.077(2) 0.0203(14) 0.0454(18) 0.0058(12) 0.0232(15) -0.0056(13)
O10 0.0438(15) 0.0318(14) 0.0309(15) 0.0076(11) 0.0156(12) -0.0002(12)
O11 0.0353(14) 0.0526(17) 0.0178(13) 0.0054(12) 0.0052(10) -0.0100(12)
O12 0.0364(13) 0.0316(14) 0.0193(12) -0.0049(10) 0.0068(10) -0.0021(11)
P9 0.0145(3) 0.0205(4) 0.0122(4) 0.0020(3) 0.0002(3) -0.0027(3)
P10 0.0133(3) 0.0181(4) 0.0114(4) 0.0014(3) 0.0001(3) -0.0004(3)
P11 0.0141(3) 0.0208(4) 0.0131(4) 0.0013(3) 0.0014(3) -0.0022(3)
P12 0.0145(3) 0.0208(4) 0.0119(4) 0.0021(3) -0.0011(3) -0.0011(3)
Rh3 0.01141(10) 0.01719(11) 0.00987(11) 0.00116(9) 0.00060(8) -0.00103(8)
C169 0.0182(14) 0.0270(17) 0.0106(15) -0.0055(12) -0.0003(11) 0.0050(12)
C170 0.0260(16) 0.0266(18) 0.0179(17) -0.0019(13) 0.0013(13) 0.0044(13)
C171 0.043(2) 0.0251(18) 0.0215(18) 0.0007(14) -0.0007(15) 0.0094(15)
C172 0.036(2) 0.044(2) 0.0242(19) -0.0013(17) -0.0061(15) 0.0200(17)
C173 0.0189(16) 0.052(2) 0.031(2) -0.0042(18) -0.0021(14) 0.0118(16)
C174 0.0171(15) 0.037(2) 0.0233(18) -0.0019(15) 0.0001(13) 0.0018(13)
C175 0.0136(13) 0.0235(16) 0.0141(15) 0.0004(12) -0.0018(11) -0.0004(11)
C176 0.0196(15) 0.0259(17) 0.0205(17) -0.0014(13) 0.0040(12) 0.0003(12)
C177 0.0210(16) 0.035(2) 0.0241(18) 0.0049(15) 0.0064(13) -0.0003(14)
C178 0.0210(16) 0.0263(18) 0.034(2) 0.0083(15) -0.0022(14) -0.0032(13)
C179 0.0255(17) 0.0201(17) 0.039(2) -0.0020(15) -0.0034(15) -0.0006(13)
C180 0.0171(14) 0.0274(18) 0.0235(17) -0.0025(14) 0.0007(12) -0.0007(12)
C181 0.0134(13) 0.0230(16) 0.0127(15) -0.0035(12) -0.0013(11) -0.0020(11)
C182 0.0217(16) 0.0288(19) 0.031(2) 0.0039(15) -0.0023(14) -0.0025(13)
C183 0.0256(18) 0.034(2) 0.044(2) 0.0120(18) -0.0047(16) -0.0103(15)
C184 0.0179(16) 0.044(2) 0.031(2) -0.0030(17) -0.0007(14) -0.0091(15)
C185 0.0165(15) 0.038(2) 0.0299(19) -0.0015(16) -0.0044(13) 0.0025(14)
C186 0.0210(15) 0.0274(18) 0.0229(17) 0.0008(14) -0.0032(13) 0.0006(13)
C187 0.0151(14) 0.0205(16) 0.0193(16) 0.0003(12) -0.0001(11) 0.0014(11)
C188 0.0221(15) 0.0240(17) 0.0223(17) 0.0007(14) -0.0014(13) -0.0002(13)
C189 0.0306(18) 0.0273(19) 0.033(2) 0.0041(16) 0.0006(15) -0.0068(15)
C190 0.043(2) 0.032(2) 0.030(2) 0.0125(16) 0.0041(17) -0.0028(17)
C191 0.049(2) 0.041(2) 0.0185(19) 0.0044(16) -0.0033(16) 0.0004(18)
C192 0.0323(18) 0.0259(18) 0.0202(17) -0.0017(14) -0.0046(14) -0.0024(14)
C193 0.0171(14) 0.0238(16) 0.0153(15) -0.0034(12) 0.0011(11) 0.0030(12)
C194 0.0164(14) 0.0216(16) 0.0189(16) -0.0055(13) -0.0009(11) -0.0004(12)
C195 0.0200(15) 0.0227(16) 0.0153(15) 0.0017(12) 0.0016(12) 0.0004(12)
C196 0.0181(14) 0.0256(17) 0.0169(16) -0.0014(13) -0.0005(12) 0.0024(12)
C197 0.0119(13) 0.0302(18) 0.0205(16) 0.0003(14) -0.0003(11) 0.0006(12)
C198 0.0197(15) 0.038(2) 0.0237(18) -0.0009(15) 0.0020(13) 0.0033(14)
C199 0.0173(16) 0.061(3) 0.0226(19) 0.0100(18) 0.0035(13) 0.0013(16)
C200 0.0274(19) 0.048(3) 0.047(3) 0.019(2) 0.0012(17) -0.0042(17)
C201 0.039(2) 0.031(2) 0.053(3) 0.0069(19) 0.0059(19) -0.0024(17)
C202 0.0231(16) 0.032(2) 0.032(2) 0.0009(16) 0.0027(14) -0.0011(14)
C203 0.0156(14) 0.0247(16) 0.0153(15) -0.0037(12) -0.0016(11) 0.0040(12)
C204 0.0179(15) 0.0327(19) 0.0201(17) -0.0024(14) -0.0013(12) 0.0015(13)
C205 0.0173(15) 0.043(2) 0.030(2) -0.0043(17) -0.0039(14) 0.0053(14)
C206 0.0308(19) 0.038(2) 0.034(2) 0.0011(17) -0.0111(16) 0.0105(16)
C207 0.035(2) 0.031(2) 0.032(2) 0.0068(16) -0.0002(16) 0.0042(15)
C208 0.0206(15) 0.0266(18) 0.0244(18) -0.0019(14) 0.0016(13) 0.0012(13)
C209 0.0153(14) 0.0289(18) 0.0193(16) -0.0005(13) 0.0015(12) 0.0007(12)
C210 0.0281(17) 0.0305(19) 0.0170(17) -0.0009(14) 0.0008(13) 0.0019(14)
C211 0.038(2) 0.031(2) 0.031(2) -0.0014(16) -0.0031(16) -0.0040(16)
C212 0.035(2) 0.039(2) 0.034(2) 0.0140(18) 0.0013(16) 0.0001(17)
C213 0.035(2) 0.051(2) 0.0164(18) 0.0042(17) -0.0042(15) -0.0040(17)
C214 0.0270(17) 0.042(2) 0.0144(16) 0.0008(15) -0.0030(13) -0.0052(15)
C215 0.0155(14) 0.0306(18) 0.0133(15) -0.0094(13) -0.0010(11) -0.0004(12)
C216 0.0258(17) 0.0318(19) 0.0218(18) -0.0035(14) -0.0006(13) -0.0028(14)
C217 0.033(2) 0.049(2) 0.032(2) -0.0116(18) 0.0059(16) -0.0162(18)
C218 0.0213(18) 0.071(3) 0.032(2) -0.017(2) 0.0013(15) -0.0175(18)
C219 0.0140(15) 0.066(3) 0.028(2) -0.0059(19) -0.0033(13) 0.0042(16)
C220 0.0171(15) 0.040(2) 0.0197(17) -0.0023(15) -0.0013(12) 0.0013(14)
C221 0.0205(15) 0.0277(18) 0.0190(17) -0.0103(14) -0.0010(12) 0.0004(13)
C222 0.0190(15) 0.0230(17) 0.0238(17) -0.0062(13) -0.0015(12) 0.0055(12)
C223 0.0239(16) 0.0325(19) 0.0188(17) -0.0014(14) 0.0015(13) 0.0003(14)
C224 0.0274(17) 0.0285(19) 0.0226(18) -0.0062(14) 0.0015(14) 0.0049(14)
N7 0.0136(11) 0.0225(14) 0.0142(13) -0.0020(10) -0.0003(9) 0.0015(10)
N8 0.0188(13) 0.0257(15) 0.0194(14) -0.0037(11) 0.0009(10) -0.0001(11)
O13 0.0354(14) 0.0371(15) 0.0208(13) -0.0072(11) 0.0083(10) 0.0014(11)
O14 0.0482(15) 0.0196(12) 0.0265(14) -0.0028(10) 0.0128(11) 0.0006(11)
O15 0.091(2) 0.0398(17) 0.0304(16) -0.0112(13) 0.0096(16) 0.0067(16)
O16 0.0475(16) 0.0234(13) 0.0411(16) -0.0055(12) 0.0046(13) -0.0008(12)
P13 0.0116(3) 0.0213(4) 0.0126(4) -0.0034(3) 0.0003(3) 0.0009(3)
P14 0.0125(3) 0.0184(4) 0.0135(4) -0.0021(3) -0.0005(3) 0.0003(3)
P15 0.0133(3) 0.0211(4) 0.0154(4) -0.0042(3) -0.0009(3) 0.0021(3)
P16 0.0119(3) 0.0252(4) 0.0126(4) -0.0050(3) -0.0014(3) 0.0033(3)
Rh4 0.01046(9) 0.01690(11) 0.01074(11) -0.00227(9) 0.00028(8) 0.00028(8)
C1T 0.040(7) 0.092(11) 0.041(8) 0.020(8) -0.010(6) -0.005(7)
C1TA 0.086(6) 0.046(4) 0.034(4) 0.008(4) -0.002(4) -0.005(4)
C225 0.095(4) 0.049(3) 0.052(3) -0.008(2) 0.009(3) -0.011(3)
C227 0.083(4) 0.035(2) 0.046(3) 0.010(2) 0.015(3) -0.002(2)
C228 0.040(2) 0.055(3) 0.049(3) 0.003(2) 0.011(2) -0.011(2)
O17 0.061(2) 0.0433(18) 0.0475(19) 0.0146(15) 0.0156(16) 0.0059(15)
C249 0.035(2) 0.042(2) 0.044(3) -0.0035(19) 0.0077(18) -0.0130(18)
C250 0.075(3) 0.040(3) 0.058(3) 0.013(2) 0.001(3) -0.026(2)
C251 0.061(3) 0.050(3) 0.062(3) 0.010(2) -0.017(3) 0.000(2)
C252 0.055(3) 0.039(2) 0.029(2) 0.0002(18) -0.0013(18) -0.0197(19)
O23 0.0406(15) 0.0260(13) 0.0315(14) 0.0011(11) 0.0106(11) -0.0004(11)
C229 0.064(3) 0.098(4) 0.041(3) -0.010(3) 0.009(2) -0.017(3)
C230 0.050(3) 0.071(4) 0.081(4) 0.030(3) 0.009(3) -0.001(3)
C231 0.060(3) 0.054(3) 0.092(4) -0.026(3) 0.017(3) -0.017(3)
C232 0.047(3) 0.077(4) 0.048(3) -0.020(3) 0.001(2) -0.022(2)
O18 0.080(3) 0.096(3) 0.052(2) -0.032(2) 0.0274(19) -0.051(2)
C233 0.048(2) 0.040(2) 0.028(2) -0.0057(17) 0.0043(17) -0.0082(18)
C234 0.062(3) 0.029(2) 0.037(2) 0.0008(18) -0.007(2) -0.0007(19)
C235 0.057(3) 0.030(2) 0.040(2) 0.0013(17) 0.015(2) -0.0109(18)
C236 0.036(2) 0.031(2) 0.042(2) -0.0023(17) 0.0059(17) 0.0016(16)
O19 0.0417(15) 0.0280(14) 0.0357(15) 0.0006(11) 0.0109(12) 0.0004(11)
C241 0.041(5) 0.053(6) 0.065(7) -0.010(5) 0.008(4) -0.021(5)
C242 0.041(5) 0.053(6) 0.065(7) -0.010(5) 0.008(4) -0.021(5)
C243 0.130(14) 0.064(10) 0.049(8) -0.022(7) 0.055(8) 0.002(9)
C244 0.039(6) 0.052(7) 0.096(12) 0.021(7) 0.022(6) 0.003(5)
O21 0.065(5) 0.063(5) 0.056(5) 0.009(4) -0.011(4) -0.018(4)
O24 0.054(3) 0.068(3) 0.063(3) 0.008(3) 0.013(2) -0.006(2)
C4U 0.062(6) 0.101(8) 0.074(7) 0.007(6) 0.002(5) 0.024(6)
C3U 0.062(8) 0.079(9) 0.088(9) 0.008(8) 0.003(8) 0.009(8)
C2U 0.064(5) 0.058(5) 0.100(7) 0.019(5) 0.004(5) -0.009(4)
C1U 0.052(4) 0.037(4) 0.072(6) 0.007(4) 0.011(4) 0.001(4)
C3VT 0.044(6) 0.052(7) 0.077(9) 0.015(6) -0.007(6) 0.004(5)
O24A 0.054(3) 0.068(3) 0.063(3) 0.008(3) 0.013(2) -0.006(2)
C1UA 0.063(7) 0.041(6) 0.078(9) -0.021(6) 0.022(6) -0.009(5)
C2UA 0.073(8) 0.101(9) 0.127(10) -0.052(8) -0.020(8) 0.021(7)
C3UA 0.073(7) 0.090(8) 0.092(8) -0.021(6) -0.015(6) 0.012(6)
C4UA 0.095(9) 0.102(9) 0.056(8) 0.004(7) -0.002(7) 0.016(7)
C1O 0.139(17) 0.060(10) 0.15(2) 0.048(12) -0.020(15) -0.051(12)
C1M 0.075(9) 0.074(8) 0.075(9) 0.004(7) 0.011(7) -0.007(7)
C1N 0.087(10) 0.038(6) 0.079(12) 0.014(7) 0.017(9) -0.011(7)
O1D 0.059(4) 0.033(3) 0.078(5) 0.013(3) 0.005(4) -0.005(3)
C1P 0.068(7) 0.068(7) 0.041(6) 0.020(5) 0.010(5) -0.015(5)
C237 0.092(8) 0.039(5) 0.037(6) 0.008(4) -0.022(6) -0.030(6)
C238 0.065(7) 0.066(7) 0.039(7) -0.022(5) 0.020(5) -0.006(5)
C239 0.099(9) 0.050(7) 0.011(5) 0.000(4) 0.006(5) 0.011(6)
C240 0.088(9) 0.030(6) 0.063(8) 0.011(5) 0.022(7) 0.000(5)
O20 0.050(3) 0.042(3) 0.034(3) -0.006(3) 0.003(3) -0.014(3)
O38A 0.128(6) 0.097(5) 0.123(6) 0.032(4) 0.001(5) 0.026(5)
C1VA 0.125(13) 0.24(2) 0.073(10) 0.024(12) 0.022(10) -0.007(14)
C2VA 0.150(12) 0.23(2) 0.071(8) 0.039(11) 0.003(9) -0.006(13)
C3VA 0.152(13) 0.23(2) 0.072(8) 0.065(11) 0.008(9) -0.028(13)
C4VA 0.140(14) 0.23(2) 0.074(10) 0.070(12) -0.005(10) -0.057(14)
S4A 0.036(2) 0.025(2) 0.062(3) -0.007(2) -0.010(2) 0.0056(18)
O36A 0.083(10) 0.077(9) 0.121(9) 0.055(7) 0.009(8) 0.019(7)
O35A 0.082(9) 0.078(9) 0.090(7) -0.043(6) -0.026(6) 0.027(7)
O37A 0.040(2) 0.0352(19) 0.045(2) -0.0125(16) -0.0048(17) -0.0003(15)
C4TA 0.061(3) 0.017(2) 0.055(4) -0.003(2) -0.010(3) -0.0107(19)
F12A 0.073(7) 0.056(6) 0.111(8) 0.028(6) 0.015(6) 0.005(5)
F10A 0.056(6) 0.097(8) 0.084(6) -0.034(5) -0.005(5) -0.003(6)
F11A 0.036(5) 0.037(5) 0.042(5) 0.003(4) 0.021(4) 0.017(4)
S4 0.0773(15) 0.0347(12) 0.0413(11) 0.0035(9) 0.0299(11) 0.0148(10)
O37 0.081(4) 0.119(5) 0.182(7) 0.097(5) 0.065(4) 0.062(4)
O35 0.271(9) 0.039(3) 0.036(3) 0.001(2) 0.048(3) -0.021(4)
O36 0.040(2) 0.0352(19) 0.045(2) -0.0125(16) -0.0048(17) -0.0003(15)
C4TB 0.061(3) 0.017(2) 0.055(4) -0.003(2) -0.010(3) -0.0107(19)
F10 0.090(5) 0.111(5) 0.203(7) 0.075(5) -0.091(5) -0.052(4)
F11 0.061(2) 0.064(3) 0.050(2) -0.0023(19) 0.0204(19) -0.0001(19)
F12 0.268(8) 0.032(2) 0.076(4) -0.018(2) 0.025(4) -0.056(4)
O38 0.128(6) 0.097(5) 0.123(6) 0.032(4) 0.001(5) 0.026(5)
C4V 0.165(18) 0.147(16) 0.45(4) 0.19(2) -0.05(2) -0.041(14)
C3V 0.155(15) 0.056(8) 0.31(3) 0.050(12) 0.015(17) 0.035(9)
C2V 0.161(17) 0.122(14) 0.22(2) -0.013(13) 0.060(15) -0.024(12)
C1V 0.087(9) 0.107(11) 0.29(2) 0.072(13) -0.081(12) -0.047(8)
C245 0.048(3) 0.052(3) 0.066(3) 0.011(2) 0.001(2) 0.021(2)
C246 0.070(3) 0.057(3) 0.055(3) 0.012(2) -0.033(3) -0.027(3)
C247 0.079(3) 0.032(2) 0.042(3) 0.0006(19) 0.013(2) 0.015(2)
C248 0.038(2) 0.039(2) 0.060(3) 0.010(2) 0.004(2) -0.0018(18)
O22 0.0604(19) 0.0332(16) 0.0430(18) -0.0119(13) 0.0124(15) -0.0013(14)
C259 0.094(4) 0.047(3) 0.076(4) 0.009(3) 0.033(3) 0.032(3)
O32 0.091(3) 0.168(5) 0.178(5) -0.129(4) 0.046(3) -0.072(3)
O33 0.075(2) 0.0445(18) 0.0474(19) 0.0197(15) 0.0061(16) 0.0181(16)
O34 0.124(3) 0.057(2) 0.050(2) 0.0204(17) 0.041(2) 0.032(2)
F7 0.095(3) 0.094(3) 0.093(3) -0.014(2) 0.048(2) 0.022(2)
F8 0.081(3) 0.252(6) 0.155(4) -0.081(4) -0.059(3) 0.089(3)
F9 0.299(7) 0.085(3) 0.225(6) 0.086(3) 0.145(5) 0.133(4)
S3 0.0518(6) 0.0331(5) 0.0362(6) -0.0046(4) 0.0081(5) -0.0036(5)
C1S 0.091(7) 0.048(6) 0.031(4) -0.004(4) -0.013(4) 0.028(5)
O25 0.072(3) 0.029(2) 0.044(2) 0.0077(18) 0.003(2) 0.006(2)
O26 0.089(4) 0.052(3) 0.030(2) 0.006(2) 0.011(2) 0.014(3)
O27 0.084(4) 0.098(4) 0.069(4) -0.047(3) 0.023(3) -0.039(3)
F1 0.074(4) 0.212(8) 0.096(4) -0.030(5) 0.003(3) -0.022(4)
F2 0.049(2) 0.072(3) 0.050(2) 0.008(2) 0.0155(18) 0.0089(19)
F3 0.235(8) 0.049(3) 0.078(4) -0.002(3) 0.017(5) 0.070(4)
S1 0.0666(9) 0.0295(11) 0.0244(6) -0.0072(7) 0.0028(6) -0.0064(8)
C258 0.047(3) 0.038(2) 0.070(3) -0.013(2) 0.009(2) 0.002(2)
O29 0.114(4) 0.131(4) 0.118(4) 0.034(3) -0.082(3) -0.026(3)
O30 0.129(3) 0.0358(18) 0.080(3) -0.0017(17) 0.073(2) 0.007(2)
O31 0.098(3) 0.0295(16) 0.065(2) -0.0148(15) 0.037(2) -0.0133(17)
F4 0.0717(19) 0.0347(15) 0.109(3) -0.0195(15) 0.0241(18) -0.0130(13)
F5 0.081(3) 0.106(3) 0.226(6) -0.014(3) -0.082(3) 0.008(2)
F6 0.141(4) 0.076(2) 0.180(4) -0.042(3) 0.124(3) -0.039(2)
S2 0.0481(6) 0.0336(5) 0.0417(6) 0.0008(4) 0.0071(5) -0.0084(4)
C1SA 0.171(18) 0.037(10) 0.064(11) -0.016(7) -0.056(12) 0.018(10)
O25A 0.072(3) 0.029(2) 0.044(2) 0.0077(18) 0.003(2) 0.006(2)
O26A 0.089(4) 0.052(3) 0.030(2) 0.006(2) 0.011(2) 0.014(3)
O27A 0.084(4) 0.098(4) 0.069(4) -0.047(3) 0.023(3) -0.039(3)
F1A 0.074(4) 0.212(8) 0.096(4) -0.030(5) 0.003(3) -0.022(4)
F2A 0.049(2) 0.072(3) 0.050(2) 0.008(2) 0.0155(18) 0.0089(19)
F3A 0.227(13) 0.048(5) 0.079(6) 0.010(5) 0.002(7) -0.079(7)
S1A 0.0666(9) 0.0295(11) 0.0244(6) -0.0072(7) 0.0028(6) -0.0064(8)

loop_
_atom_type_symbol
_atom_type_description
_atom_type_scat_dispersion_real
_atom_type_scat_dispersion_imag
_atom_type_scat_source
C C 0.0033 0.0016 'International Tables Vol C Tables 4.2.6.8 and 6.1.1.4'
H H 0.0000 0.0000 'International Tables Vol C Tables 4.2.6.8 and 6.1.1.4'
F F 0.0171 0.0103 'International Tables Vol C Tables 4.2.6.8 and 6.1.1.4'
N N 0.0061 0.0033 'International Tables Vol C Tables 4.2.6.8 and 6.1.1.4'
O O 0.0106 0.0060 'International Tables Vol C Tables 4.2.6.8 and 6.1.1.4'
P P 0.1023 0.0942 'International Tables Vol C Tables 4.2.6.8 and 6.1.1.4'
Rh Rh -1.1178 0.9187 'International Tables Vol C Tables 4.2.6.8 and 6.1.1.4'
S S 0.1246 0.1234 'International Tables Vol C Tables 4.2.6.8 and 6.1.1.4'

loop_
_geom_angle_atom_site_label_1
_geom_angle_atom_site_label_2
_geom_angle_atom_site_label_3
_geom_angle
_geom_angle_site_symmetry_1
_geom_angle_site_symmetry_3
C2 C1 P1 118.6(3) . .
C6 C1 C2 118.7(3) . .
C6 C1 P1 122.7(3) . .
C3 C2 C1 120.9(4) . .
C4 C3 C2 119.9(4) . .
C5 C4 C3 119.9(4) . .
C4 C5 C6 120.4(4) . .
C1 C6 C5 120.2(4) . .
C8 C7 P1 123.9(3) . .
C12 C7 C8 118.0(3) . .
C12 C7 P1 118.0(2) . .
C9 C8 C7 119.8(3) . .
C10 C9 C8 121.3(3) . .
C9 C10 C11 119.6(3) . .
C10 C11 C12 120.0(4) . .
C11 C12 C7 121.2(3) . .
C14 C13 P2 118.3(2) . .
C18 C13 C14 118.9(3) . .
C18 C13 P2 122.7(2) . .
C15 C14 C13 120.1(3) . .
C16 C15 C14 120.7(4) . .
C17 C16 C15 119.5(3) . .
C16 C17 C18 120.5(3) . .
C17 C18 C13 120.2(3) . .
C20 C19 P2 121.0(2) . .
C24 C19 C20 118.7(3) . .
C24 C19 P2 120.1(2) . .
C21 C20 C19 120.6(3) . .
C22 C21 C20 119.8(4) . .
C21 C22 C23 120.5(4) . .
C22 C23 C24 119.8(4) . .
C19 C24 C23 120.6(3) . .
N1 C25 P1 115.9(2) . .
N1 C26 P2 108.2(2) . .
N1 C27 C28 115.3(3) . .
O1 C28 C27 125.0(3) . .
O1 C28 O2 124.3(3) . .
O2 C28 C27 110.7(3) . .
C30 C29 P3 123.8(3) . .
C34 C29 C30 118.6(3) . .
C34 C29 P3 117.5(2) . .
C31 C30 C29 120.2(4) . .
C32 C31 C30 120.4(4) . .
C31 C32 C33 120.1(4) . .
C32 C33 C34 119.8(4) . .
C33 C34 C29 120.8(3) . .
C36 C35 C40 118.7(3) . .
C36 C35 P3 121.3(3) . .
C40 C35 P3 120.0(2) . .
C37 C36 C35 120.7(3) . .
C38 C37 C36 120.4(3) . .
C37 C38 C39 119.5(3) . .
C38 C39 C40 120.6(4) . .
C39 C40 C35 120.0(3) . .
C42 C41 P4 120.4(2) . .
C46 C41 C42 118.9(3) . .
C46 C41 P4 120.6(2) . .
C43 C42 C41 120.2(3) . .
C44 C43 C42 120.2(3) . .
C45 C44 C43 120.1(3) . .
C44 C45 C46 120.3(3) . .
C45 C46 C41 120.3(3) . .
C48 C47 P4 118.8(2) . .
C52 C47 C48 118.5(3) . .
C52 C47 P4 122.7(2) . .
C49 C48 C47 120.6(3) . .
C48 C49 C50 120.2(3) . .
C51 C50 C49 119.8(3) . .
C50 C51 C52 120.5(3) . .
C51 C52 C47 120.4(3) . .
N2 C53 P4 108.91(19) . .
N2 C54 P3 115.2(2) . .
N2 C55 C56 114.8(3) . .
O3 C56 C55 125.0(3) . .
O3 C56 O4 123.9(3) . .
O4 C56 C55 111.0(3) . .
C26 N1 C25 115.9(2) . .
C27 N1 C25 112.2(2) . .
C27 N1 C26 115.9(3) . .
C54 N2 C53 115.3(2) . .
C55 N2 C53 114.9(2) . .
C55 N2 C54 111.4(2) . .
C1 P1 C25 94.97(14) . .
C1 P1 Rh1 126.50(10) . .
C7 P1 C1 103.01(15) . .
C7 P1 C25 105.73(15) . .
C7 P1 Rh1 107.99(10) . .
C25 P1 Rh1 116.31(11) . .
C13 P2 C26 99.69(14) . .
C13 P2 Rh1 113.72(10) . .
C19 P2 C13 107.50(14) . .
C19 P2 C26 97.91(14) . .
C19 P2 Rh1 117.81(11) . .
C26 P2 Rh1 117.69(10) . .
C29 P3 C35 100.43(14) . .
C29 P3 C54 106.01(15) . .
C29 P3 Rh1 109.79(11) . .
C35 P3 Rh1 127.06(10) . .
C54 P3 C35 96.28(14) . .
C54 P3 Rh1 114.73(10) . .
C41 P4 C47 104.66(14) . .
C41 P4 C53 98.65(13) . .
C41 P4 Rh1 118.91(10) . .
C47 P4 C53 99.29(13) . .
C47 P4 Rh1 116.07(10) . .
C53 P4 Rh1 116.16(10) . .
P1 Rh1 P3 178.17(3) . .
P2 Rh1 P1 85.91(3) . .
P2 Rh1 P3 93.54(3) . .
P2 Rh1 P4 179.23(3) . .
P4 Rh1 P1 94.65(3) . .
P4 Rh1 P3 85.88(3) . .
C58 C57 C62 118.4(3) . .
C58 C57 P5 120.3(2) . .
C62 C57 P5 121.3(3) . .
C59 C58 C57 120.2(3) . .
C60 C59 C58 120.8(4) . .
C61 C60 C59 119.7(3) . .
C60 C61 C62 120.3(3) . .
C61 C62 C57 120.6(3) . .
C64 C63 P5 123.0(2) . .
C68 C63 C64 118.8(3) . .
C68 C63 P5 118.1(2) . .
C65 C64 C63 119.9(3) . .
C66 C65 C64 120.8(3) . .
C67 C66 C65 119.8(3) . .
C66 C67 C68 120.0(3) . .
C67 C68 C63 120.6(3) . .
C70 C69 C74 118.9(3) . .
C70 C69 P6 117.6(2) . .
C74 C69 P6 123.5(2) . .
C69 C70 C71 120.3(3) . .
C72 C71 C70 120.2(3) . .
C73 C72 C71 119.7(3) . .
C72 C73 C74 120.5(3) . .
C73 C74 C69 120.4(3) . .
C76 C75 P6 121.2(2) . .
C80 C75 C76 118.8(3) . .
C80 C75 P6 120.0(2) . .
C77 C76 C75 120.5(3) . .
C78 C77 C76 119.8(3) . .
C77 C78 C79 120.5(3) . .
C78 C79 C80 119.9(3) . .
C79 C80 C75 120.4(3) . .
N3 C81 P5 114.4(2) . .
N3 C82 P6 107.2(2) . .
N3 C83 C84 118.6(3) . .
O5 C84 C83 122.2(3) . .
O5 C84 O6 123.1(3) . .
O6 C84 C83 114.7(3) . .
C86 C85 P7 122.2(3) . .
C90 C85 C86 118.8(3) . .
C90 C85 P7 119.0(2) . .
C87 C86 C85 120.1(4) . .
C88 C87 C86 120.5(3) . .
C87 C88 C89 120.4(3) . .
C88 C89 C90 119.6(4) . .
C85 C90 C89 120.5(3) . .
C92 C91 P7 120.6(3) . .
C96 C91 C92 118.7(3) . .
C96 C91 P7 120.7(2) . .
C93 C92 C91 120.8(3) . .
C94 C93 C92 120.0(3) . .
C93 C94 C95 119.9(3) . .
C94 C95 C96 120.4(4) . .
C95 C96 C91 120.3(3) . .
C98 C97 P8 120.7(3) . .
C102 C97 C98 118.4(3) . .
C102 C97 P8 120.9(3) . .
C99 C98 C97 120.6(4) . .
C98 C99 C100 120.4(4) . .
C99 C100 C101 119.6(4) . .
C100 C101 C102 120.0(4) . .
C97 C102 C101 121.0(3) . .
C104 C103 C108 118.2(3) . .
C104 C103 P8 122.8(2) . .
C108 C103 P8 119.0(2) . .
C105 C104 C103 120.5(3) . .
C106 C105 C104 120.6(3) . .
C105 C106 C107 119.8(3) . .
C106 C107 C108 120.0(3) . .
C107 C108 C103 120.9(3) . .
N4 C109 P8 107.3(2) . .
N4 C110 P7 114.7(2) . .
N4 C111 C112 115.4(3) . .
O7 C112 C111 125.0(3) . .
O7 C112 O8 120.3(3) . .
O8 C112 C111 114.7(3) . .
C81 N3 C82 114.8(2) . .
C83 N3 C81 112.4(2) . .
C83 N3 C82 116.8(2) . .
C109 N4 C110 116.0(3) . .
C111 N4 C109 114.6(3) . .
C111 N4 C110 113.8(3) . .
C57 P5 C81 97.17(14) . .
C57 P5 Rh2 126.83(10) . .
C63 P5 C57 100.82(14) . .
C63 P5 C81 105.78(14) . .
C63 P5 Rh2 109.65(10) . .
C81 P5 Rh2 114.16(10) . .
C69 P6 C82 98.41(14) . .
C69 P6 Rh2 114.78(10) . .
C75 P6 C69 105.14(14) . .
C75 P6 C82 101.24(14) . .
C75 P6 Rh2 118.01(10) . .
C82 P6 Rh2 116.59(10) . .
C85 P7 C91 100.71(14) . .
C85 P7 C110 104.55(15) . .
C85 P7 Rh2 110.71(11) . .
C91 P7 C110 97.53(15) . .
C91 P7 Rh2 126.66(10) . .
C110 P7 Rh2 113.91(11) . .
C97 P8 C109 99.35(15) . .
C97 P8 Rh2 119.44(11) . .
C103 P8 C97 105.93(14) . .
C103 P8 C109 98.94(14) . .
C103 P8 Rh2 113.61(10) . .
C109 P8 Rh2 116.75(10) . .
P5 Rh2 P7 178.29(3) . .
P6 Rh2 P5 85.50(3) . .
P6 Rh2 P7 94.66(3) . .
P8 Rh2 P5 94.05(3) . .
P8 Rh2 P6 179.55(3) . .
P8 Rh2 P7 85.79(3) . .
C114 C113 P9 118.6(2) . .
C118 C113 C114 118.5(3) . .
C118 C113 P9 122.9(3) . .
C115 C114 C113 120.4(3) . .
C116 C115 C114 120.2(3) . .
C117 C116 C115 120.2(3) . .
C116 C117 C118 120.1(3) . .
C117 C118 C113 120.6(3) . .
C120 C119 P9 123.9(3) . .
C124 C119 C120 118.5(3) . .
C124 C119 P9 117.6(2) . .
C121 C120 C119 120.1(4) . .
C122 C121 C120 121.2(4) . .
C121 C122 C123 119.9(4) . .
C122 C123 C124 119.5(4) . .
C119 C124 C123 120.8(3) . .
C126 C125 P10 118.9(2) . .
C130 C125 C126 118.8(3) . .
C130 C125 P10 122.3(3) . .
C127 C126 C125 120.3(3) . .
C128 C127 C126 120.1(4) . .
C129 C128 C127 119.7(3) . .
C128 C129 C130 120.6(4) . .
C129 C130 C125 120.5(3) . .
C132 C131 P10 121.5(2) . .
C136 C131 C132 118.4(3) . .
C136 C131 P10 119.9(2) . .
C133 C132 C131 120.5(3) . .
C134 C133 C132 120.3(3) . .
C133 C134 C135 120.1(3) . .
C134 C135 C136 119.9(3) . .
C135 C136 C131 120.8(3) . .
N5 C137 P9 115.2(2) . .
N5 C138 P10 106.9(2) . .
N5 C139 C140 118.4(3) . .
O9 C140 C139 121.5(3) . .
O9 C140 O10 122.7(3) . .
O10 C140 C139 115.7(3) . .
C142 C141 P11 123.0(2) . .
C146 C141 C142 118.5(3) . .
C146 C141 P11 118.4(2) . .
C143 C142 C141 120.2(3) . .
C144 C143 C142 120.5(3) . .
C143 C144 C145 120.0(3) . .
C144 C145 C146 119.8(3) . .
C145 C146 C141 121.0(3) . .
C148 C147 P11 118.2(2) . .
C152 C147 C148 119.4(3) . .
C152 C147 P11 122.4(3) . .
C149 C148 C147 120.0(3) . .
C150 C149 C148 120.1(4) . .
C151 C150 C149 120.0(3) . .
C150 C151 C152 120.5(4) . .
C147 C152 C151 120.1(4) . .
C154 C153 P12 123.9(2) . .
C158 C153 C154 118.7(3) . .
C158 C153 P12 117.4(2) . .
C155 C154 C153 119.7(3) . .
C156 C155 C154 120.8(3) . .
C155 C156 C157 120.1(3) . .
C156 C157 C158 119.5(3) . .
C157 C158 C153 121.1(3) . .
C160 C159 C164 118.5(3) . .
C160 C159 P12 123.0(3) . .
C164 C159 P12 118.3(3) . .
C159 C160 C161 120.4(3) . .
C162 C161 C160 120.4(4) . .
C163 C162 C161 119.8(3) . .
C162 C163 C164 120.6(4) . .
C163 C164 C159 120.3(4) . .
N6 C165 P12 114.8(2) . .
N6 C166 P11 115.3(2) . .
N6 C167 C168 110.6(3) . .
O11 C168 C167 124.1(3) . .
O11 C168 O12 121.2(3) . .
O12 C168 C167 114.7(3) . .
C137 N5 C139 112.8(2) . .
C138 N5 C137 116.2(2) . .
C138 N5 C139 118.0(3) . .
C165 N6 C166 112.3(2) . .
C165 N6 C167 111.3(2) . .
C166 N6 C167 111.2(2) . .
C113 P9 C137 95.67(14) . .
C113 P9 Rh3 124.24(10) . .
C119 P9 C113 102.46(14) . .
C119 P9 C137 105.34(15) . .
C119 P9 Rh3 112.80(11) . .
C137 P9 Rh3 113.70(10) . .
C125 P10 C138 98.48(14) . .
C125 P10 Rh3 118.43(10) . .
C131 P10 C125 106.03(14) . .
C131 P10 C138 99.85(14) . .
C131 P10 Rh3 114.47(10) . .
C138 P10 Rh3 116.88(10) . .
C141 P11 C147 104.15(14) . .
C141 P11 C166 103.13(14) . .
C141 P11 Rh3 111.63(10) . .
C147 P11 C166 93.86(14) . .
C147 P11 Rh3 123.11(10) . .
C166 P11 Rh3 117.95(10) . .
C153 P12 C159 106.11(15) . .
C153 P12 C165 102.80(14) . .
C153 P12 Rh3 113.45(10) . .
C159 P12 C165 93.86(14) . .
C159 P12 Rh3 120.08(10) . .
C165 P12 Rh3 117.67(10) . .
P9 Rh3 P10 85.40(3) . .
P9 Rh3 P11 172.67(3) . .
P10 Rh3 P11 94.63(3) . .
P12 Rh3 P9 94.15(3) . .
P12 Rh3 P10 174.06(3) . .
P12 Rh3 P11 86.58(3) . .
C170 C169 C174 118.7(3) . .
C170 C169 P13 117.6(2) . .
C174 C169 P13 123.5(3) . .
C171 C170 C169 120.3(3) . .
C172 C171 C170 120.8(3) . .
C171 C172 C173 119.5(3) . .
C172 C173 C174 120.5(3) . .
C173 C174 C169 120.2(3) . .
C176 C175 P13 122.4(2) . .
C180 C175 C176 118.6(3) . .
C180 C175 P13 118.9(2) . .
C177 C176 C175 119.9(3) . .
C178 C177 C176 120.8(3) . .
C177 C178 C179 119.9(3) . .
C180 C179 C178 119.1(3) . .
C175 C180 C179 121.7(3) . .
C182 C181 P14 117.2(2) . .
C186 C181 C182 119.0(3) . .
C186 C181 P14 123.6(2) . .
C183 C182 C181 120.1(3) . .
C184 C183 C182 120.6(3) . .
C185 C184 C183 119.5(3) . .
C184 C185 C186 120.4(3) . .
C181 C186 C185 120.3(3) . .
C188 C187 C192 118.4(3) . .
C188 C187 P14 117.9(2) . .
C192 C187 P14 123.4(2) . .
C189 C188 C187 120.8(3) . .
C190 C189 C188 120.0(3) . .
C189 C190 C191 120.0(3) . .
C190 C191 C192 120.5(3) . .
C191 C192 C187 120.2(3) . .
N7 C193 P13 110.2(2) . .
N7 C194 P14 109.1(2) . .
N7 C195 C196 119.3(3) . .
O13 C196 C195 122.1(3) . .
O13 C196 O14 125.1(3) . .
O14 C196 C195 112.8(3) . .
C198 C197 P15 123.2(3) . .
C202 C197 C198 118.2(3) . .
C202 C197 P15 118.5(2) . .
C199 C198 C197 119.9(3) . .
C200 C199 C198 120.7(3) . .
C199 C200 C201 120.0(4) . .
C200 C201 C202 120.1(4) . .
C197 C202 C201 121.0(3) . .
C204 C203 C208 118.9(3) . .
C204 C203 P15 124.0(3) . .
C208 C203 P15 117.0(2) . .
C203 C204 C205 120.5(3) . .
C206 C205 C204 120.0(3) . .
C207 C206 C205 120.1(3) . .
C206 C207 C208 119.8(3) . .
C207 C208 C203 120.7(3) . .
C210 C209 C214 118.7(3) . .
C210 C209 P16 118.2(2) . .
C214 C209 P16 123.1(3) . .
C209 C210 C211 120.6(3) . .
C212 C211 C210 119.9(3) . .
C211 C212 C213 120.2(4) . .
C214 C213 C212 120.1(3) . .
C213 C214 C209 120.5(3) . .
C216 C215 P16 118.8(2) . .
C220 C215 C216 118.6(3) . .
C220 C215 P16 122.5(3) . .
C217 C216 C215 120.8(3) . .
C218 C217 C216 119.8(4) . .
C219 C218 C217 119.8(3) . .
C218 C219 C220 121.1(4) . .
C215 C220 C219 119.9(4) . .
N8 C221 P16 112.2(2) . .
N8 C222 P15 110.5(2) . .
N8 C223 C224 119.6(3) . .
O15 C224 C223 122.2(3) . .
O15 C224 O16 123.1(3) . .
O16 C224 C223 114.7(3) . .
C193 N7 C194 111.8(2) . .
C195 N7 C193 117.2(2) . .
C195 N7 C194 116.6(2) . .
C221 N8 C222 112.0(3) . .
C221 N8 C223 115.1(3) . .
C223 N8 C222 116.7(3) . .
C169 P13 C175 105.83(14) . .
C169 P13 C193 95.80(14) . .
C169 P13 Rh4 120.35(10) . .
C175 P13 C193 102.28(14) . .
C175 P13 Rh4 112.33(10) . .
C193 P13 Rh4 117.65(10) . .
C181 P14 C194 95.89(13) . .
C181 P14 Rh4 121.02(10) . .
C187 P14 C181 105.99(14) . .
C187 P14 C194 99.10(14) . .
C187 P14 Rh4 113.72(10) . .
C194 P14 Rh4 117.71(10) . .
C197 P15 C222 101.08(15) . .
C197 P15 Rh4 114.76(10) . .
C203 P15 C197 105.26(14) . .
C203 P15 C222 95.99(14) . .
C203 P15 Rh4 120.12(10) . .
C222 P15 Rh4 116.53(10) . .
C209 P16 C215 104.98(15) . .
C209 P16 C221 102.36(15) . .
C209 P16 Rh4 111.58(11) . .
C215 P16 C221 93.27(14) . .
C215 P16 Rh4 123.45(10) . .
C221 P16 Rh4 118.02(11) . .
P14 Rh4 P13 87.87(3) . .
P15 Rh4 P13 178.69(3) . .
P15 Rh4 P14 92.70(3) . .
P16 Rh4 P13 92.32(3) . .
P16 Rh4 P14 178.77(3) . .
P16 Rh4 P15 87.13(3) . .
C227 C1T C225 106.8(9) . .
C225 C1TA C227 100.5(5) . .
O17 C225 C1T 99.5(6) . .
O17 C225 C1TA 110.6(5) . .
C1T C227 C228 104.9(7) . .
C228 C227 C1TA 103.6(4) . .
O17 C228 C227 106.3(4) . .
C225 O17 C228 108.8(3) . .
O23 C249 C250 105.5(3) . .
C249 C250 C251 102.3(4) . .
C250 C251 C252 103.2(4) . .
O23 C252 C251 106.5(3) . .
C252 O23 C249 108.2(3) . .
O18 C229 C230 107.4(4) . .
C229 C230 C231 105.3(4) . .
C232 C231 C230 105.7(4) . .
O18 C232 C231 107.0(4) . .
C229 O18 C232 111.0(4) . .
O19 C233 C234 107.2(3) . .
C235 C234 C233 101.7(3) . .
C236 C235 C234 102.8(3) . .
O19 C236 C235 105.4(3) . .
C236 O19 C233 108.4(3) . .
O21 C241 C244 105.2(15) . .
O21 C242 C243 112.2(12) . .
C242 C243 C244 99.8(10) . .
C241 C244 C243 100.0(12) . .
C242 O21 C241 95.8(12) . .
C1U O24 C4U 109.6 . .
O24 C4U C3U 106.1 . .
C4U C3U C2U 101.6 . .
C1U C2U C3U 101.5 . .
C4UA C2U C3UA 80.7(8) 2_545 2_545
O24 C1U C2U 106.2 . .
C2U C3VT C4U 107.1 . .
C4UA O24A C1UA 109.5 . .
O24A C1UA C2UA 106.4 . .
C4U C2UA C1UA 155(2) 2 .
C4U C2UA C3UA 54(4) 2 .
C1UA C2UA C3UA 101.6 . .
C4U C3UA C2UA 37(5) 2 .
C4U C3UA C4UA 132(4) 2 .
C4UA C3UA C2UA 101.5 . .
O24A C4UA C3UA 106.5 . .
C1M C1O C1P 111.3 . .
C1O C1M C1N 112.9 . .
C1M C1N O1D 101.2 . .
C1P O1D C1N 108.3 . .
O1D C1P C1O 101.0 . .
O20 C237 C239 108.0 . .
O20 C238 C240 106.3 . .
C237 C239 C240 100.4 . .
C238 C240 C239 104.8 . .
C238 O20 C237 106.0 . .
C4VA O38A C1VA 109.4 . .
O38A C1VA C2VA 106.4 . .
C1VA C2VA C3VA 101.5 . .
C4VA C3VA C2VA 101.5 . .
O38A C4VA C3VA 106.4 . .
O36A S4A O37A 116.1 . .
O36A S4A C4TA 109.4 . .
O35A S4A O36A 112.9 . .
O35A S4A O37A 111.8 . .
O35A S4A C4TA 104.0 . .
O37A S4A C4TA 101.4 . .
F12A C4TA S4A 118.3 . .
F12A C4TA F10A 107.1 . .
F12A C4TA F11A 107.4 . .
F10A C4TA S4A 109.3 . .
F10A C4TA F11A 100.4 . .
F11A C4TA S4A 112.8 . .
O37 S4 O35 117.9 . .
O37 S4 O36 116.9 . .
O37 S4 C4TB 103.7 . .
O35 S4 C4TB 101.4 . .
O36 S4 O35 110.4 . .
O36 S4 C4TB 103.7 . .
F10 C4TB S4 112.9 . .
F10 C4TB F11 105.9 . .
F10 C4TB F12 106.1 . .
F11 C4TB S4 112.5 . .
F12 C4TB S4 114.7 . .
F12 C4TB F11 103.8 . .
C1V O38 C4V 109.4 . .
O38 C4V C3V 106.4 . .
C4V C3V C2V 101.6 . .
C1V C2V C3V 101.5 . .
O38 C1V C2V 106.4 . .
O22 C245 C246 105.9 . .
C247 C246 C245 102.8 . .
C248 C247 C246 102.5 . .
O22 C248 C247 106.1 . .
C245 O22 C248 109.6 . .
F7 C259 S3 110.3 . .
F8 C259 F7 105.8 . .
F8 C259 F9 111.1 . .
F8 C259 S3 113.8 . .
F9 C259 F7 102.8 . .
F9 C259 S3 112.3 . .
O32 S3 C259 104.1 . .
O32 S3 O33 115.9 . .
O32 S3 O34 115.9 . .
O33 S3 C259 102.1 . .
O34 S3 C259 104.7 . .
O34 S3 O33 112.2 . .
F1 C1S F3 106.4 . .
F1 C1S S1 121.2 . .
F2 C1S F1 103.4 . .
F2 C1S F3 103.6 . .
F2 C1S S1 111.4 . .
F3 C1S S1 109.2 . .
O25 S1 C1S 102.8 . .
O25 S1 O27 114.8 . .
O26 S1 C1S 109.1 . .
O26 S1 O25 113.7 . .
O26 S1 O27 111.3 . .
O27 S1 C1S 104.2 . .
F4 C258 S2 113.0 . .
F5 C258 F4 106.4 . .
F5 C258 F6 105.6 . .
F5 C258 S2 114.1 . .
F6 C258 F4 105.0 . .
F6 C258 S2 112.0 . .
O29 S2 C258 102.8 . .
O29 S2 O30 116.2 . .
O29 S2 O31 115.7 . .
O30 S2 C258 102.2 . .
O30 S2 O31 114.1 . .
O31 S2 C258 103.0 . .
F1A C1SA F2A 114.1 . .
F1A C1SA F3A 104.5 . .
F1A C1SA S1A 118.6 . .
F2A C1SA S1A 100.5 . .
F3A C1SA F2A 101.1 . .
F3A C1SA S1A 117.0 . .
O25A S1A C1SA 103.4 . .
O25A S1A O26A 113.1 . .
O25A S1A O27A 112.6 . .
O26A S1A C1SA 101.8 . .
O26A S1A O27A 125.3 . .
O27A S1A C1SA 95.2 . .

loop_
_geom_bond_atom_site_label_1
_geom_bond_atom_site_label_2
_geom_bond_distance
_geom_bond_site_symmetry_2
C1 C2 1.392(5) .
C1 C6 1.390(5) .
C1 P1 1.836(3) .
C2 C3 1.390(5) .
C3 C4 1.384(6) .
C4 C5 1.374(6) .
C5 C6 1.402(5) .
C7 C8 1.408(4) .
C7 C12 1.391(5) .
C7 P1 1.829(3) .
C8 C9 1.393(5) .
C9 C10 1.365(5) .
C10 C11 1.384(5) .
C11 C12 1.388(5) .
C13 C14 1.395(5) .
C13 C18 1.393(4) .
C13 P2 1.831(3) .
C14 C15 1.387(5) .
C15 C16 1.380(6) .
C16 C17 1.378(6) .
C17 C18 1.392(5) .
C19 C20 1.401(4) .
C19 C24 1.381(4) .
C19 P2 1.825(3) .
C20 C21 1.380(5) .
C21 C22 1.375(6) .
C22 C23 1.379(6) .
C23 C24 1.386(5) .
C25 N1 1.452(4) .
C25 P1 1.850(3) .
C26 N1 1.450(4) .
C26 P2 1.854(3) .
C27 C28 1.518(5) .
C27 N1 1.444(4) .
C28 O1 1.200(4) .
C28 O2 1.316(4) .
C29 C30 1.403(4) .
C29 C34 1.390(5) .
C29 P3 1.829(3) .
C30 C31 1.384(5) .
C31 C32 1.378(6) .
C32 C33 1.382(6) .
C33 C34 1.389(5) .
C35 C36 1.393(4) .
C35 C40 1.397(5) .
C35 P3 1.848(3) .
C36 C37 1.388(5) .
C37 C38 1.378(5) .
C38 C39 1.385(5) .
C39 C40 1.393(5) .
C41 C42 1.394(4) .
C41 C46 1.390(4) .
C41 P4 1.826(3) .
C42 C43 1.384(5) .
C43 C44 1.379(5) .
C44 C45 1.375(5) .
C45 C46 1.385(5) .
C47 C48 1.396(4) .
C47 C52 1.393(4) .
C47 P4 1.827(3) .
C48 C49 1.384(5) .
C49 C50 1.388(5) .
C50 C51 1.370(5) .
C51 C52 1.390(4) .
C53 N2 1.461(4) .
C53 P4 1.855(3) .
C54 N2 1.458(4) .
C54 P3 1.844(3) .
C55 C56 1.533(5) .
C55 N2 1.454(4) .
C56 O3 1.188(4) .
C56 O4 1.321(4) .
P1 Rh1 2.3196(8) .
P2 Rh1 2.3083(8) .
P3 Rh1 2.3216(8) .
P4 Rh1 2.3192(8) .
C57 C58 1.398(5) .
C57 C62 1.403(4) .
C57 P5 1.844(3) .
C58 C59 1.387(5) .
C59 C60 1.380(5) .
C60 C61 1.379(5) .
C61 C62 1.388(5) .
C63 C64 1.403(4) .
C63 C68 1.392(4) .
C63 P5 1.832(3) .
C64 C65 1.384(4) .
C65 C66 1.383(5) .
C66 C67 1.380(5) .
C67 C68 1.393(5) .
C69 C70 1.390(4) .
C69 C74 1.392(4) .
C69 P6 1.830(3) .
C70 C71 1.397(5) .
C71 C72 1.383(5) .
C72 C73 1.377(5) .
C73 C74 1.390(4) .
C75 C76 1.397(4) .
C75 C80 1.388(4) .
C75 P6 1.826(3) .
C76 C77 1.386(5) .
C77 C78 1.376(5) .
C78 C79 1.381(5) .
C79 C80 1.387(5) .
C81 N3 1.458(4) .
C81 P5 1.847(3) .
C82 N3 1.460(4) .
C82 P6 1.863(3) .
C83 C84 1.517(4) .
C83 N3 1.452(4) .
C84 O5 1.218(4) .
C84 O6 1.312(4) .
C85 C86 1.405(4) .
C85 C90 1.389(5) .
C85 P7 1.827(3) .
C86 C87 1.382(5) .
C87 C88 1.372(6) .
C88 C89 1.383(6) .
C89 C90 1.393(5) .
C91 C92 1.394(5) .
C91 C96 1.393(5) .
C91 P7 1.848(3) .
C92 C93 1.389(5) .
C93 C94 1.381(5) .
C94 C95 1.383(5) .
C95 C96 1.389(5) .
C97 C98 1.400(5) .
C97 C102 1.383(5) .
C97 P8 1.829(3) .
C98 C99 1.378(5) .
C99 C100 1.381(6) .
C100 C101 1.385(6) .
C101 C102 1.387(5) .
C103 C104 1.392(4) .
C103 C108 1.394(5) .
C103 P8 1.825(3) .
C104 C105 1.392(4) .
C105 C106 1.368(5) .
C106 C107 1.385(5) .
C107 C108 1.387(5) .
C109 N4 1.453(4) .
C109 P8 1.848(3) .
C110 N4 1.464(4) .
C110 P7 1.850(3) .
C111 C112 1.522(5) .
C111 N4 1.445(4) .
C112 O7 1.202(4) .
C112 O8 1.335(4) .
P5 Rh2 2.3201(8) .
P6 Rh2 2.3151(8) .
P7 Rh2 2.3218(8) .
P8 Rh2 2.3059(8) .
C113 C114 1.401(5) .
C113 C118 1.396(4) .
C113 P9 1.830(3) .
C114 C115 1.388(5) .
C115 C116 1.382(5) .
C116 C117 1.376(5) .
C117 C118 1.390(5) .
C119 C120 1.405(4) .
C119 C124 1.389(5) .
C119 P9 1.825(3) .
C120 C121 1.377(5) .
C121 C122 1.367(6) .
C122 C123 1.390(6) .
C123 C124 1.393(5) .
C125 C126 1.396(5) .
C125 C130 1.391(4) .
C125 P10 1.828(3) .
C126 C127 1.394(5) .
C127 C128 1.383(6) .
C128 C129 1.378(6) .
C129 C130 1.385(5) .
C131 C132 1.403(4) .
C131 C136 1.385(4) .
C131 P10 1.825(3) .
C132 C133 1.380(5) .
C133 C134 1.374(5) .
C134 C135 1.384(5) .
C135 C136 1.384(5) .
C137 N5 1.449(4) .
C137 P9 1.859(3) .
C138 N5 1.441(4) .
C138 P10 1.860(3) .
C139 C140 1.510(4) .
C139 N5 1.454(4) .
C140 O9 1.212(4) .
C140 O10 1.311(4) .
C141 C142 1.401(4) .
C141 C146 1.396(4) .
C141 P11 1.831(3) .
C142 C143 1.389(5) .
C143 C144 1.383(5) .
C144 C145 1.385(5) .
C145 C146 1.388(5) .
C147 C148 1.397(5) .
C147 C152 1.388(4) .
C147 P11 1.841(3) .
C148 C149 1.396(5) .
C149 C150 1.384(6) .
C150 C151 1.376(6) .
C151 C152 1.394(5) .
C153 C154 1.405(4) .
C153 C158 1.395(4) .
C153 P12 1.820(3) .
C154 C155 1.383(5) .
C155 C156 1.383(5) .
C156 C157 1.385(5) .
C157 C158 1.387(4) .
C159 C160 1.391(5) .
C159 C164 1.397(5) .
C159 P12 1.825(3) .
C160 C161 1.391(5) .
C161 C162 1.375(6) .
C162 C163 1.373(6) .
C163 C164 1.387(5) .
C165 N6 1.466(4) .
C165 P12 1.852(3) .
C166 N6 1.468(4) .
C166 P11 1.845(3) .
C167 C168 1.506(4) .
C167 N6 1.482(4) .
C168 O11 1.203(4) .
C168 O12 1.332(4) .
P9 Rh3 2.3086(8) .
P10 Rh3 2.3243(8) .
P11 Rh3 2.3301(8) .
P12 Rh3 2.3041(8) .
C169 C170 1.398(5) .
C169 C174 1.398(4) .
C169 P13 1.829(3) .
C170 C171 1.384(5) .
C171 C172 1.380(5) .
C172 C173 1.382(6) .
C173 C174 1.393(5) .
C175 C176 1.398(4) .
C175 C180 1.384(4) .
C175 P13 1.836(3) .
C176 C177 1.385(4) .
C177 C178 1.381(5) .
C178 C179 1.391(5) .
C179 C180 1.386(5) .
C181 C182 1.400(4) .
C181 C186 1.384(4) .
C181 P14 1.826(3) .
C182 C183 1.386(5) .
C183 C184 1.380(5) .
C184 C185 1.379(5) .
C185 C186 1.393(4) .
C187 C188 1.395(4) .
C187 C192 1.398(4) .
C187 P14 1.826(3) .
C188 C189 1.384(5) .
C189 C190 1.378(5) .
C190 C191 1.378(5) .
C191 C192 1.386(5) .
C193 N7 1.451(4) .
C193 P13 1.848(3) .
C194 N7 1.453(4) .
C194 P14 1.854(3) .
C195 C196 1.514(4) .
C195 N7 1.451(4) .
C196 O13 1.212(4) .
C196 O14 1.321(4) .
C197 C198 1.402(4) .
C197 C202 1.386(5) .
C197 P15 1.836(3) .
C198 C199 1.395(5) .
C199 C200 1.366(6) .
C200 C201 1.372(6) .
C201 C202 1.390(5) .
C203 C204 1.390(4) .
C203 C208 1.393(5) .
C203 P15 1.831(3) .
C204 C205 1.391(5) .
C205 C206 1.386(5) .
C206 C207 1.384(5) .
C207 C208 1.391(5) .
C209 C210 1.389(5) .
C209 C214 1.397(4) .
C209 P16 1.825(3) .
C210 C211 1.391(5) .
C211 C212 1.378(5) .
C212 C213 1.382(5) .
C213 C214 1.381(5) .
C215 C216 1.402(5) .
C215 C220 1.388(4) .
C215 P16 1.837(3) .
C216 C217 1.390(5) .
C217 C218 1.378(6) .
C218 C219 1.375(6) .
C219 C220 1.393(5) .
C221 N8 1.429(4) .
C221 P16 1.865(3) .
C222 N8 1.458(4) .
C222 P15 1.847(3) .
C223 C224 1.487(5) .
C223 N8 1.451(4) .
C224 O15 1.214(4) .
C224 O16 1.324(4) .
P13 Rh4 2.3402(8) .
P14 Rh4 2.3398(8) .
P15 Rh4 2.3358(8) .
P16 Rh4 2.3253(8) .
C1T C225 1.539(16) .
C1T C227 1.361(14) .
C1TA C225 1.464(9) .
C1TA C227 1.568(9) .
C225 O17 1.418(6) .
C227 C228 1.489(6) .
C228 O17 1.433(5) .
C249 C250 1.481(6) .
C249 O23 1.446(4) .
C250 C251 1.493(7) .
C251 C252 1.496(6) .
C252 O23 1.438(5) .
C229 C230 1.474(7) .
C229 O18 1.406(5) .
C230 C231 1.488(7) .
C231 C232 1.487(6) .
C232 O18 1.414(5) .
C233 C234 1.524(5) .
C233 O19 1.445(5) .
C234 C235 1.521(6) .
C235 C236 1.489(6) .
C236 O19 1.443(4) .
C241 C244 1.482(13) .
C241 O21 1.47(2) .
C242 C243 1.454(15) .
C242 O21 1.382(14) .
C243 C244 1.60(2) .
O24 C4U 1.4457 .
O24 C1U 1.4431 .
C4U C3U 1.5356 .
C4U C3VT 1.5122 .
C3U C2U 1.5370 .
C2U C1U 1.5362 .
C2U C3VT 1.4462 .
C2U C3UA 1.453(9) 2_545
C2U C4UA 0.783(10) 2_545
O24A C1UA 1.4447 .
O24A C4UA 1.4419 .
C1UA C2UA 1.5339 .
C2UA C4U 0.93(11) 2
C2UA C3UA 1.5384 .
C3UA C4U 1.25(7) 2
C3UA C4UA 1.5350 .
C1O C1M 1.2746 .
C1O C1P 1.6011 .
C1M C1N 1.4621 .
C1N O1D 1.5810 .
O1D C1P 1.4388 .
C237 C239 1.5306 .
C237 O20 1.4190 .
C238 C240 1.5048 .
C238 O20 1.3694 .
C239 C240 1.5613 .
O38A C1VA 1.4437 .
O38A C4VA 1.4419 .
C1VA C2VA 1.5337 .
C2VA C3VA 1.5374 .
C3VA C4VA 1.5354 .
S4A O36A 1.4573 .
S4A O35A 1.4303 .
S4A O37A 1.4582 .
S4A C4TA 1.7140 .
C4TA F12A 1.2380 .
C4TA F10A 1.3552 .
C4TA F11A 1.3788 .
S4 O37 1.3663 .
S4 O35 1.4513 .
S4 O36 1.4289 .
S4 C4TB 1.7782 .
C4TB F10 1.3287 .
C4TB F11 1.3454 .
C4TB F12 1.3452 .
O38 C4V 1.4448 .
O38 C1V 1.4434 .
C4V C3V 1.5342 .
C3V C2V 1.5376 .
C2V C1V 1.5347 .
C245 C246 1.5097 .
C245 O22 1.4027 .
C246 C247 1.4989 .
C247 C248 1.4674 .
C248 O22 1.4450 .
C259 F7 1.3502 .
C259 F8 1.2794 .
C259 F9 1.2987 .
C259 S3 1.7890 .
O32 S3 1.3889 .
O33 S3 1.4316 .
O34 S3 1.4183 .
C1S F1 1.3367 .
C1S F2 1.3265 .
C1S F3 1.3399 .
C1S S1 1.8114 .
O25 S1 1.4096 .
O26 S1 1.4076 .
O27 S1 1.4415 .
C258 F4 1.3537 .
C258 F5 1.2940 .
C258 F6 1.3229 .
C258 S2 1.7654 .
O29 S2 1.3870 .
O30 S2 1.4192 .
O31 S2 1.4429 .
C1SA F1A 1.3012 .
C1SA F2A 1.3160 .
C1SA F3A 1.3152 .
C1SA S1A 1.7788 .
O25A S1A 1.4177 .
O26A S1A 1.4305 .
O27A S1A 1.4510 .
